data_7033523
loop_
_publ_author_name
'Nordheider, Andreas'
'Athukorala Arachchige, Kasun S.'
'Slawin, Alexandra M. Z.'
'Woollins, J. Derek'
'Chivers, Tristram'

_publ_section_title
;
 Sodium and rhodium complexes of a spirocyclic Te5 dianion supported by
 P2N2 rings.
;
_journal_issue 19
_journal_name_full 'Dalton transactions (Cambridge, England : 2003)'
_journal_page_first 8781
_journal_page_last 8783
_journal_paper_doi 10.1039/c4dt03257h
_journal_volume 44
_journal_year 2015
_chemical_absolute_configuration ad
_chemical_formula_moiety 'C47.5 H108 N12 Na2 P4 Te5'
_chemical_formula_sum 'C47.5 H108 N12 Na2 P4 Te5'
_chemical_formula_weight 1655.33
_space_group_IT_number 43
_symmetry_cell_setting orthorhombic
_symmetry_Int_Tables_number 43
_symmetry_space_group_name_Hall 'F 2 -2d'
_symmetry_space_group_name_H-M 'F d d 2'
_atom_sites_solution_hydrogens geom
_atom_sites_solution_primary direct
_atom_sites_solution_secondary difmap
_audit_update_record
;
2014-12-12 deposited with the CCDC.
2015-01-06 downloaded from the CCDC.
;
_cell_angle_alpha 90.0000
_cell_angle_beta 90.0000
_cell_angle_gamma 90.0000
_cell_formula_units_Z 16
_cell_length_a 32.355(3)
_cell_length_b 34.276(3)
_cell_length_c 25.584(2)
_cell_measurement_reflns_used 25734
_cell_measurement_temperature 93
_cell_measurement_theta_max 25.40
_cell_measurement_theta_min 2.40
_cell_volume 28373(4)
_computing_cell_refinement 'CrystalClear-SM Expert 3.1 b27'
_computing_data_collection 'CrystalClear-SM Expert 3.1 b27 (Rigaku, 20112)'
_computing_data_reduction 'CrystalClear-SM Expert 3.1 b27'
_computing_molecular_graphics 'CrystalStructure 4.1'
_computing_publication_material 'CrystalStructure 4.1 (Rigaku, 2013)'
_computing_structure_refinement 'SHELXL-2013 (Sheldrick, 2013)'
_computing_structure_solution 'SHELXS2013 (Sheldrick, 2013)'
_diffrn_ambient_temperature 93
_diffrn_detector_area_resol_mean 7.314
_diffrn_measured_fraction_theta_full 0.996
_diffrn_measured_fraction_theta_max 0.996
_diffrn_measurement_device_type 'Rigaku Mercury70'
_diffrn_measurement_method \w
_diffrn_radiation_type 'Mo K\a'
_diffrn_radiation_wavelength 0.71075
_diffrn_reflns_av_R_equivalents 0.1342
_diffrn_reflns_limit_h_max 38
_diffrn_reflns_limit_h_min -38
_diffrn_reflns_limit_k_max 40
_diffrn_reflns_limit_k_min -34
_diffrn_reflns_limit_l_max 27
_diffrn_reflns_limit_l_min -30
_diffrn_reflns_number 44221
_diffrn_reflns_theta_full 25.00
_diffrn_reflns_theta_max 25.00
_diffrn_reflns_theta_min 2.35
_diffrn_standards_number 0
_exptl_absorpt_coefficient_mu 2.173
_exptl_absorpt_correction_T_max 0.937
_exptl_absorpt_correction_T_min 0.645
_exptl_absorpt_correction_type multi-scan
_exptl_absorpt_process_details 'REQAB (Rigaku, 1998)'
_exptl_crystal_colour red
_exptl_crystal_density_diffrn 1.550
_exptl_crystal_density_method 'not measured'
_exptl_crystal_description prism
_exptl_crystal_F_000 13104.00
_exptl_crystal_size_max 0.09
_exptl_crystal_size_mid 0.05
_exptl_crystal_size_min 0.03
_refine_diff_density_max 0.85
_refine_diff_density_min -0.73
_refine_ls_abs_structure_details
;
 Flack x determined using 2479 quotients [(I+)-(I-)]/[(I+)+(I-)]
 (Parsons, Flack and Wagner, Acta Cryst. B69 (2013) 249-259).
;
_refine_ls_abs_structure_Flack 0.03(3)
_refine_ls_extinction_method none
_refine_ls_goodness_of_fit_ref 0.842
_refine_ls_hydrogen_treatment constr
_refine_ls_number_parameters 637
_refine_ls_number_reflns 11899
_refine_ls_number_restraints 43
_refine_ls_R_factor_gt 0.0508
_refine_ls_shift/su_max 0.001
_refine_ls_structure_factor_coef Fsqd
_refine_ls_weighting_details 'w = 1/[\s^2^(Fo^2^)+(0.0001P)^2^+0.0000P] where P=(Fo^2^+2Fc^2^)/3'
_refine_ls_weighting_scheme calc
_refine_ls_wR_factor_ref 0.0986
_reflns_Friedel_coverage 0.866
_reflns_Friedel_fraction_full 0.881
_reflns_Friedel_fraction_max 0.907
_reflns_number_gt 7093
_reflns_number_total 11899
_reflns_threshold_expression F^2^>2.0\s(F^2^)
_cod_data_source_file c4dt03257h2.cif
_cod_data_source_block ANDW66-off
_cod_depositor_comments 'Adding full bibliography for 7033523--7033525.cif.'
_cod_database_code 7033523

loop_
_symmetry_equiv_pos_site_id
_symmetry_equiv_pos_as_xyz
1 +X,+Y,+Z
2 1/4-X,1/4+Y,1/4+Z
3 1/4+X,1/4-Y,1/4+Z
4 1/2-X,-Y,1/2+Z
5 +X,1/2+Y,1/2+Z
6 1/4-X,3/4+Y,3/4+Z
7 1/4+X,3/4-Y,3/4+Z
8 1/2-X,1/2-Y,+Z
9 1/2+X,+Y,1/2+Z
10 3/4-X,1/4+Y,3/4+Z
11 3/4+X,1/4-Y,3/4+Z
12 -X,-Y,+Z
13 1/2+X,1/2+Y,+Z
14 3/4-X,3/4+Y,1/4+Z
15 3/4+X,3/4-Y,1/4+Z
16 -X,1/2-Y,1/2+Z

loop_
_atom_site_label
_atom_site_type_symbol
_atom_site_fract_x
_atom_site_fract_y
_atom_site_fract_z
_atom_site_U_iso_or_equiv
_atom_site_adp_type
_atom_site_occupancy
_atom_site_site_symmetry_multiplicity
_atom_site_site_symmetry_order
_atom_site_calc_flag
_atom_site_refinement_flags
Te1 Te 0.28734(4) 0.03477(3) 0.66309(4) 0.0395(3) Uani 1 16 0 d .
Te2 Te 0.27410(4) 0.04548(3) 0.85025(4) 0.0368(3) Uani 1 16 0 d .
Te3 Te 0.19448(4) -0.02595(3) 0.65947(5) 0.0385(3) Uani 1 16 0 d .
Te4 Te 0.17915(4) -0.01513(3) 0.84344(5) 0.0417(3) Uani 1 16 0 d .
Te5 Te 0.23262(4) 0.01213(3) 0.75413(5) 0.0312(3) Uani 1 16 0 d .
P1 P 0.31613(13) 0.09276(11) 0.70506(16) 0.0221(10) Uani 1 16 0 d .
P2 P 0.30981(13) 0.09802(12) 0.80423(16) 0.0238(10) Uani 1 16 0 d .
P3 P 0.17270(13) -0.08490(11) 0.70572(17) 0.0256(10) Uani 1 16 0 d .
P4 P 0.16440(13) -0.07854(12) 0.80450(17) 0.0256(11) Uani 1 16 0 d .
Na1 Na 0.36267(17) 0.16546(15) 0.7516(3) 0.0268(14) Uani 1 16 0 d .
Na2 Na 0.13601(19) -0.15946(16) 0.7617(3) 0.0327(16) Uani 1 16 0 d .
N1 N 0.3373(4) 0.1254(3) 0.6722(5) 0.025(3) Uani 1 16 0 d .
N2 N 0.3274(4) 0.1341(3) 0.8344(5) 0.025(3) Uani 1 16 0 d .
N3 N 0.3434(4) 0.0798(3) 0.7588(5) 0.023(3) Uani 1 16 0 d .
N4 N 0.2823(4) 0.1102(3) 0.7501(5) 0.022(3) Uani 1 16 0 d .
N5 N 0.1650(4) -0.1236(4) 0.6779(5) 0.034(4) Uani 1 16 0 d .
N6 N 0.1502(4) -0.1139(3) 0.8388(5) 0.026(3) Uani 1 16 0 d .
N7 N 0.1346(4) -0.0739(3) 0.7494(6) 0.025(3) Uani 1 16 0 d .
N8 N 0.2020(4) -0.0905(3) 0.7600(5) 0.020(3) Uani 1 16 0 d .
N9 N 0.4374(4) 0.1863(4) 0.7506(6) 0.035(4) Uani 1 16 0 d .
N10 N 0.3630(5) 0.2415(3) 0.7481(7) 0.039(4) Uani 1 16 0 d .
N11 N 0.1544(5) -0.2313(4) 0.7655(7) 0.052(4) Uani 1 16 0 d .
N12 N 0.0674(4) -0.1956(4) 0.7668(6) 0.039(4) Uani 1 16 0 d .
C1 C 0.3447(6) 0.1298(4) 0.6158(7) 0.040(5) Uani 1 16 0 d .
C2 C 0.3039(7) 0.1281(6) 0.5841(7) 0.065(7) Uani 1 16 0 d .
C3 C 0.3744(7) 0.0999(5) 0.5952(8) 0.067(6) Uani 1 16 0 d .
C4 C 0.3643(6) 0.1703(5) 0.6079(7) 0.050(5) Uani 1 16 0 d .
C5 C 0.3308(6) 0.1454(5) 0.8904(7) 0.042(5) Uani 1 16 0 d .
C6 C 0.2936(8) 0.1636(7) 0.9057(13) 0.106(8) Uani 1 16 0 d .
C7 C 0.3432(7) 0.1107(7) 0.9259(10) 0.085(7) Uani 1 16 0 d .
C8 C 0.3663(7) 0.1734(6) 0.8944(7) 0.058(6) Uani 1 16 0 d .
C9 C 0.3796(6) 0.0534(5) 0.7654(8) 0.045(5) Uani 1 16 0 d .
C10 C 0.3681(6) 0.0112(5) 0.7713(9) 0.065(7) Uani 1 16 0 d .
C11 C 0.4037(6) 0.0667(7) 0.8127(9) 0.075(7) Uani 1 16 0 d .
C12 C 0.4071(5) 0.0590(6) 0.7167(8) 0.050(6) Uani 1 16 0 d .
C13 C 0.2467(5) 0.1366(4) 0.7438(7) 0.032(5) Uani 1 16 0 d .
C14 C 0.2180(5) 0.1331(5) 0.7902(8) 0.048(5) Uani 1 16 0 d .
C15 C 0.2228(5) 0.1270(5) 0.6947(7) 0.043(5) Uani 1 16 0 d .
C16 C 0.2617(5) 0.1797(4) 0.7390(7) 0.046(5) Uani 1 16 0 d .
C17 C 0.1670(6) -0.1384(6) 0.6222(8) 0.046(5) Uani 1 16 0 d .
C18 C 0.1344(10) -0.1677(7) 0.6169(9) 0.122(13) Uani 1 16 0 d .
C19 C 0.1523(8) -0.1060(7) 0.5827(11) 0.094(8) Uani 1 16 0 d .
C20 C 0.2072(8) -0.1539(8) 0.6098(12) 0.110(8) Uani 1 16 0 d .
C21 C 0.1442(6) -0.1176(5) 0.8967(7) 0.042(5) Uani 1 16 0 d .
C22 C 0.1303(6) -0.1605(5) 0.9047(7) 0.046(5) Uani 1 16 0 d .
C23 C 0.1094(6) -0.0901(6) 0.9131(9) 0.064(6) Uani 1 16 0 d .
C24 C 0.1826(7) -0.1090(7) 0.9252(7) 0.074(8) Uani 1 16 0 d .
C25 C 0.0934(6) -0.0561(5) 0.7427(9) 0.055(6) Uani 1 16 0 d .
C26 C 0.0647(6) -0.0703(7) 0.7825(10) 0.075(7) Uani 1 16 0 d .
C27 C 0.0750(7) -0.0717(7) 0.6902(10) 0.081(8) Uani 1 16 0 d .
C28 C 0.0938(6) -0.0120(5) 0.7390(10) 0.070(7) Uani 1 16 0 d .
C29 C 0.2425(5) -0.1083(5) 0.7682(7) 0.032(4) Uani 1 16 0 d .
C30 C 0.2377(6) -0.1529(5) 0.7728(8) 0.049(5) Uani 1 16 0 d .
C31 C 0.2627(6) -0.0911(6) 0.8180(8) 0.052(5) Uani 1 16 0 d .
C32 C 0.2706(5) -0.0982(6) 0.7213(7) 0.045(5) Uani 1 16 0 d .
C33 C 0.4612(7) 0.1702(12) 0.7091(12) 0.162(19) Uani 1 16 0 d .
C34 C 0.4582(7) 0.1793(10) 0.7965(11) 0.127(13) Uani 1 16 0 d .
C35 C 0.4349(9) 0.2283(8) 0.7359(12) 0.108(10) Uani 1 16 0 d .
C36 C 0.4065(7) 0.2528(6) 0.7475(12) 0.078(7) Uani 1 16 0 d .
C37 C 0.3441(6) 0.2562(6) 0.7008(8) 0.060(6) Uani 1 16 0 d .
C38 C 0.3409(6) 0.2583(5) 0.7913(8) 0.055(6) Uani 1 16 0 d .
C39 C 0.1807(9) -0.2459(7) 0.7235(10) 0.094(9) Uani 1 16 0 d .
C40 C 0.1721(8) -0.2428(6) 0.8147(9) 0.084(8) Uani 1 16 0 d .
C41 C 0.1135(8) -0.2507(7) 0.7571(16) 0.104(10) Uani 1 16 0 d .
C42 C 0.0790(9) -0.2349(7) 0.7713(15) 0.119(13) Uani 1 16 0 d .
C43 C 0.0454(8) -0.1888(8) 0.7188(9) 0.099(10) Uani 1 16 0 d .
C44 C 0.0380(7) -0.1868(7) 0.8086(9) 0.078(8) Uani 1 16 0 d .
C45 C 0.0 0.0 0.2824(13) 0.074(11) Uani 1 8 0 d .
C46 C 0.0185(7) 0.0300(7) 0.2543(13) 0.070(7) Uani 1 16 0 d .
C47 C 0.0184(8) 0.0293(8) 0.2031(14) 0.086(8) Uani 1 16 0 d .
C48 C 0.0 0.0 0.1774(18) 0.105(15) Uani 1 8 0 d .
C49 C 0.0 0.0 0.3441(16) 0.17(2) Uani 1 8 0 d .
H2A H 0.28546 0.14912 0.59556 0.0785 Uiso 1 16 0 calc R
H2B H 0.29037 0.10284 0.59005 0.0785 Uiso 1 16 0 calc R
H2C H 0.30992 0.13111 0.54684 0.0785 Uiso 1 16 0 calc R
H3A H 0.36329 0.07372 0.60143 0.0802 Uiso 1 16 0 calc R
H3B H 0.40102 0.1026 0.61327 0.0802 Uiso 1 16 0 calc R
H3C H 0.37843 0.10386 0.55765 0.0802 Uiso 1 16 0 calc R
H4A H 0.39035 0.17178 0.62731 0.0595 Uiso 1 16 0 calc R
H4B H 0.34531 0.19046 0.62078 0.0595 Uiso 1 16 0 calc R
H4C H 0.36963 0.17458 0.57064 0.0595 Uiso 1 16 0 calc R
H6A H 0.27057 0.1453 0.90134 0.1278 Uiso 1 16 0 calc R
H6B H 0.28885 0.1867 0.88395 0.1278 Uiso 1 16 0 calc R
H6C H 0.2955 0.17144 0.94247 0.1278 Uiso 1 16 0 calc R
H7A H 0.3218 0.09047 0.9242 0.1026 Uiso 1 16 0 calc R
H7B H 0.34605 0.11976 0.96206 0.1026 Uiso 1 16 0 calc R
H7C H 0.36957 0.09985 0.91393 0.1026 Uiso 1 16 0 calc R
H8A H 0.36909 0.18235 0.93066 0.0690 Uiso 1 16 0 calc R
H8B H 0.36118 0.19593 0.87165 0.0690 Uiso 1 16 0 calc R
H8C H 0.39185 0.16039 0.88355 0.0690 Uiso 1 16 0 calc R
H10A H 0.35335 0.00239 0.74001 0.0781 Uiso 1 16 0 calc R
H10B H 0.35025 0.00798 0.80199 0.0781 Uiso 1 16 0 calc R
H10C H 0.39322 -0.00447 0.77587 0.0781 Uiso 1 16 0 calc R
H11A H 0.38589 0.06568 0.84369 0.0898 Uiso 1 16 0 calc R
H11B H 0.41329 0.09354 0.80737 0.0898 Uiso 1 16 0 calc R
H11C H 0.42757 0.04953 0.81788 0.0898 Uiso 1 16 0 calc R
H12A H 0.4158 0.08629 0.71425 0.0606 Uiso 1 16 0 calc R
H12B H 0.3915 0.05185 0.6853 0.0606 Uiso 1 16 0 calc R
H12C H 0.43159 0.04223 0.71958 0.0606 Uiso 1 16 0 calc R
H14A H 0.23296 0.1401 0.8222 0.0581 Uiso 1 16 0 calc R
H14B H 0.20792 0.10625 0.79299 0.0581 Uiso 1 16 0 calc R
H14C H 0.19449 0.15084 0.78562 0.0581 Uiso 1 16 0 calc R
H15A H 0.21279 0.10007 0.69652 0.0522 Uiso 1 16 0 calc R
H15B H 0.24093 0.12997 0.66425 0.0522 Uiso 1 16 0 calc R
H15C H 0.19925 0.14481 0.69143 0.0522 Uiso 1 16 0 calc R
H16A H 0.27982 0.18221 0.70843 0.0548 Uiso 1 16 0 calc R
H16B H 0.27706 0.18695 0.77056 0.0548 Uiso 1 16 0 calc R
H16C H 0.23782 0.19695 0.7349 0.0548 Uiso 1 16 0 calc R
H18A H 0.13969 -0.18926 0.64118 0.1467 Uiso 1 16 0 calc R
H18B H 0.13415 -0.17768 0.58098 0.1467 Uiso 1 16 0 calc R
H18C H 0.10764 -0.15583 0.62493 0.1467 Uiso 1 16 0 calc R
H19A H 0.15145 -0.11682 0.54723 0.1127 Uiso 1 16 0 calc R
H19B H 0.17171 -0.08398 0.58359 0.1127 Uiso 1 16 0 calc R
H19C H 0.1247 -0.09687 0.59255 0.1127 Uiso 1 16 0 calc R
H20A H 0.20719 -0.16368 0.57381 0.1318 Uiso 1 16 0 calc R
H20B H 0.21372 -0.17534 0.63382 0.1318 Uiso 1 16 0 calc R
H20C H 0.22799 -0.13332 0.61338 0.1318 Uiso 1 16 0 calc R
H22A H 0.12505 -0.16512 0.94189 0.0549 Uiso 1 16 0 calc R
H22B H 0.1521 -0.17807 0.89248 0.0549 Uiso 1 16 0 calc R
H22C H 0.10493 -0.16525 0.88474 0.0549 Uiso 1 16 0 calc R
H23A H 0.11746 -0.06306 0.90582 0.0771 Uiso 1 16 0 calc R
H23B H 0.10406 -0.09309 0.95063 0.0771 Uiso 1 16 0 calc R
H23C H 0.08424 -0.09641 0.89349 0.0771 Uiso 1 16 0 calc R
H24A H 0.1912 -0.08214 0.91789 0.0890 Uiso 1 16 0 calc R
H24B H 0.20434 -0.12705 0.9138 0.0890 Uiso 1 16 0 calc R
H24C H 0.17792 -0.11215 0.96277 0.0890 Uiso 1 16 0 calc R
H26A H 0.07523 -0.06353 0.81727 0.0901 Uiso 1 16 0 calc R
H26B H 0.06206 -0.09868 0.77962 0.0901 Uiso 1 16 0 calc R
H26C H 0.03761 -0.05813 0.7773 0.0901 Uiso 1 16 0 calc R
H27A H 0.04704 -0.06118 0.68553 0.0974 Uiso 1 16 0 calc R
H27B H 0.07381 -0.10022 0.69119 0.0974 Uiso 1 16 0 calc R
H27C H 0.09252 -0.06329 0.66109 0.0974 Uiso 1 16 0 calc R
H28A H 0.10225 -0.00097 0.77265 0.0839 Uiso 1 16 0 calc R
H28B H 0.06605 -0.00271 0.73009 0.0839 Uiso 1 16 0 calc R
H28C H 0.11333 -0.00393 0.71182 0.0839 Uiso 1 16 0 calc R
H30A H 0.22548 -0.16312 0.74058 0.0583 Uiso 1 16 0 calc R
H30B H 0.21969 -0.15903 0.80246 0.0583 Uiso 1 16 0 calc R
H30C H 0.2649 -0.16477 0.77829 0.0583 Uiso 1 16 0 calc R
H31A H 0.24501 -0.09645 0.84825 0.0626 Uiso 1 16 0 calc R
H31B H 0.26597 -0.06284 0.81386 0.0626 Uiso 1 16 0 calc R
H31C H 0.28983 -0.10312 0.82336 0.0626 Uiso 1 16 0 calc R
H32A H 0.27361 -0.06985 0.71869 0.0539 Uiso 1 16 0 calc R
H32B H 0.25816 -0.10832 0.68913 0.0539 Uiso 1 16 0 calc R
H32C H 0.29784 -0.11014 0.7264 0.0539 Uiso 1 16 0 calc R
H33A H 0.46385 0.14194 0.71418 0.1943 Uiso 1 16 0 calc R
H33B H 0.48875 0.18209 0.70898 0.1943 Uiso 1 16 0 calc R
H33C H 0.44748 0.17536 0.67572 0.1943 Uiso 1 16 0 calc R
H34A H 0.48569 0.19112 0.79475 0.1527 Uiso 1 16 0 calc R
H34B H 0.46089 0.15105 0.80164 0.1527 Uiso 1 16 0 calc R
H34C H 0.44273 0.19059 0.82573 0.1527 Uiso 1 16 0 calc R
H35A H 0.46089 0.24015 0.74884 0.1296 Uiso 1 16 0 calc R
H35B H 0.4368 0.22882 0.69725 0.1296 Uiso 1 16 0 calc R
H36A H 0.40904 0.27487 0.72275 0.0935 Uiso 1 16 0 calc R
H36B H 0.41303 0.26316 0.78263 0.0935 Uiso 1 16 0 calc R
H37A H 0.35852 0.24545 0.67032 0.0719 Uiso 1 16 0 calc R
H37B H 0.34604 0.28474 0.70019 0.0719 Uiso 1 16 0 calc R
H37C H 0.31498 0.24841 0.69974 0.0719 Uiso 1 16 0 calc R
H38A H 0.31179 0.25035 0.78957 0.0659 Uiso 1 16 0 calc R
H38B H 0.34273 0.28678 0.78952 0.0659 Uiso 1 16 0 calc R
H38C H 0.35296 0.24915 0.8242 0.0659 Uiso 1 16 0 calc R
H39A H 0.18234 -0.27444 0.72551 0.1123 Uiso 1 16 0 calc R
H39B H 0.2085 -0.23483 0.72701 0.1123 Uiso 1 16 0 calc R
H39C H 0.169 -0.23831 0.68965 0.1123 Uiso 1 16 0 calc R
H40A H 0.20022 -0.23238 0.81746 0.1002 Uiso 1 16 0 calc R
H40B H 0.17296 -0.27134 0.81682 0.1002 Uiso 1 16 0 calc R
H40C H 0.15518 -0.23252 0.84331 0.1002 Uiso 1 16 0 calc R
H41A H 0.11119 -0.25588 0.71913 0.1242 Uiso 1 16 0 calc R
H41B H 0.11495 -0.27641 0.77454 0.1242 Uiso 1 16 0 calc R
H42A H 0.07596 -0.24121 0.8089 0.1422 Uiso 1 16 0 calc R
H42B H 0.05712 -0.24977 0.75302 0.1422 Uiso 1 16 0 calc R
H43A H 0.0204 -0.20503 0.71813 0.1194 Uiso 1 16 0 calc R
H43B H 0.06306 -0.19563 0.68909 0.1194 Uiso 1 16 0 calc R
H43C H 0.03757 -0.16126 0.71657 0.1194 Uiso 1 16 0 calc R
H44A H 0.05121 -0.19103 0.8426 0.0939 Uiso 1 16 0 calc R
H44B H 0.01385 -0.20389 0.80542 0.0939 Uiso 1 16 0 calc R
H44C H 0.02917 -0.1595 0.80585 0.0939 Uiso 1 16 0 calc R
H46 H 0.0313 0.05105 0.27224 0.0838 Uiso 0.5 16 0 calc R
H47 H 0.03148 0.0497 0.1841 0.1036 Uiso 0.5 16 0 calc R
H48 H 0.0 0.0 0.14024 0.1265 Uiso 1 8 0 calc R
H49A H 0.01412 -0.02343 0.35688 0.2077 Uiso 0.5 16 0 calc R
H49B H -0.02856 0.00017 0.35688 0.2077 Uiso 1 16 0 calc R
H49C H 0.01444 0.02326 0.35688 0.2077 Uiso 1 16 0 calc R

loop_
_atom_site_aniso_label
_atom_site_aniso_U_11
_atom_site_aniso_U_22
_atom_site_aniso_U_33
_atom_site_aniso_U_12
_atom_site_aniso_U_13
_atom_site_aniso_U_23
Te1 0.0642(9) 0.0314(6) 0.0229(6) -0.0226(6) 0.0109(7) -0.0080(6)
Te2 0.0583(8) 0.0330(6) 0.0191(6) -0.0166(6) 0.0064(6) 0.0019(5)
Te3 0.0582(8) 0.0331(6) 0.0242(6) -0.0195(6) -0.0065(6) 0.0092(6)
Te4 0.0570(8) 0.0274(6) 0.0406(8) -0.0151(6) 0.0253(7) -0.0116(6)
Te5 0.0437(7) 0.0239(5) 0.0259(6) -0.0114(5) 0.0061(6) -0.0015(5)
P1 0.028(3) 0.021(2) 0.017(2) -0.002(2) -0.000(2) -0.0013(18)
P2 0.030(3) 0.028(2) 0.014(2) -0.005(2) 0.004(2) 0.0010(19)
P3 0.032(3) 0.024(2) 0.021(3) -0.009(2) -0.004(2) 0.0008(19)
P4 0.030(3) 0.020(2) 0.026(3) -0.002(2) 0.004(2) -0.0006(19)
Na1 0.027(4) 0.027(3) 0.026(3) -0.006(3) -0.000(3) -0.002(3)
Na2 0.041(4) 0.027(3) 0.031(4) -0.007(3) -0.003(3) -0.000(3)
N1 0.043(9) 0.020(6) 0.013(8) -0.013(6) 0.007(7) -0.003(6)
N2 0.037(8) 0.034(7) 0.004(7) -0.011(7) 0.004(6) -0.003(6)
N3 0.018(7) 0.031(7) 0.020(7) 0.013(6) -0.008(6) 0.002(6)
N4 0.024(8) 0.022(7) 0.021(8) 0.006(6) 0.011(6) -0.006(6)
N5 0.047(10) 0.032(8) 0.023(9) -0.006(7) -0.010(7) -0.001(6)
N6 0.036(8) 0.026(7) 0.015(8) 0.000(6) 0.008(7) 0.002(6)
N7 0.012(7) 0.026(7) 0.036(8) 0.008(6) 0.009(7) 0.011(7)
N8 0.027(8) 0.026(7) 0.007(7) -0.011(6) -0.000(6) 0.004(6)
N9 0.017(8) 0.047(9) 0.042(9) 0.005(6) 0.008(7) -0.008(8)
N10 0.048(10) 0.017(7) 0.051(11) 0.008(7) -0.009(9) -0.000(8)
N11 0.066(12) 0.037(9) 0.053(12) -0.012(8) -0.020(10) 0.009(8)
N12 0.041(9) 0.044(9) 0.032(10) -0.002(7) -0.007(8) -0.005(7)
C1 0.081(15) 0.016(8) 0.024(11) -0.012(9) 0.012(10) -0.001(8)
C2 0.110(18) 0.068(14) 0.018(11) -0.049(13) -0.027(12) 0.016(10)
C3 0.114(18) 0.049(12) 0.037(13) -0.021(13) 0.044(13) 0.006(10)
C4 0.086(15) 0.036(10) 0.027(12) -0.019(11) 0.012(11) 0.003(9)
C5 0.063(14) 0.048(11) 0.015(10) -0.004(11) -0.011(9) -0.013(8)
C6 0.106(8) 0.107(8) 0.106(8) 0.0000(7) -0.0000(7) -0.0001(7)
C7 0.086(7) 0.086(7) 0.085(7) -0.0001(7) -0.0001(7) 0.0000(7)
C8 0.095(17) 0.051(12) 0.026(13) -0.011(12) -0.016(11) -0.007(9)
C9 0.038(12) 0.052(12) 0.044(14) 0.019(10) 0.011(11) 0.010(10)
C10 0.056(13) 0.046(12) 0.09(2) 0.039(11) 0.012(12) 0.028(12)
C11 0.046(14) 0.114(19) 0.065(17) 0.037(14) -0.015(13) 0.000(15)
C12 0.027(11) 0.063(13) 0.062(14) 0.021(10) 0.015(10) 0.025(11)
C13 0.008(9) 0.029(9) 0.060(14) 0.006(7) -0.004(9) -0.002(9)
C14 0.024(10) 0.047(11) 0.074(15) 0.002(9) 0.020(10) 0.002(11)
C15 0.034(12) 0.052(12) 0.044(12) 0.011(9) -0.014(10) 0.012(10)
C16 0.040(12) 0.039(10) 0.059(15) 0.020(9) 0.011(10) 0.006(9)
C17 0.047(5) 0.046(5) 0.046(5) -0.0007(14) -0.0005(14) 0.0000(14)
C18 0.23(3) 0.092(18) 0.042(17) -0.11(2) -0.000(18) -0.008(14)
C19 0.094(8) 0.094(8) 0.094(8) -0.0000(7) -0.0001(7) -0.0000(7)
C20 0.110(8) 0.110(8) 0.110(8) 0.0000(7) -0.0000(7) -0.0001(7)
C21 0.052(13) 0.046(11) 0.029(12) -0.030(10) 0.007(10) 0.002(9)
C22 0.075(14) 0.043(10) 0.020(11) -0.019(10) -0.002(10) 0.005(9)
C23 0.064(6) 0.064(6) 0.064(6) -0.0001(7) 0.0002(7) -0.0001(7)
C24 0.093(18) 0.111(19) 0.019(12) -0.049(15) -0.013(11) 0.035(11)
C25 0.033(12) 0.040(11) 0.091(19) 0.006(9) -0.001(12) 0.033(12)
C26 0.045(13) 0.079(16) 0.10(2) 0.006(12) 0.008(14) 0.000(15)
C27 0.061(15) 0.091(17) 0.092(19) -0.018(13) -0.051(14) 0.035(15)
C28 0.065(15) 0.044(12) 0.10(2) 0.006(11) -0.002(13) 0.025(13)
C29 0.022(10) 0.037(10) 0.036(12) 0.009(8) 0.005(9) -0.006(8)
C30 0.056(13) 0.035(10) 0.055(14) 0.002(9) -0.029(10) -0.003(9)
C31 0.048(13) 0.054(12) 0.054(14) -0.009(10) -0.022(11) -0.008(11)
C32 0.021(10) 0.073(13) 0.042(12) 0.008(10) 0.011(9) -0.005(10)
C33 0.048(17) 0.30(5) 0.14(3) -0.04(2) 0.038(18) -0.17(3)
C34 0.057(17) 0.25(4) 0.08(2) -0.05(2) -0.040(16) 0.06(2)
C35 0.108(10) 0.108(10) 0.108(10) -0.0002(14) -0.0000(14) -0.0001(14)
C36 0.058(15) 0.055(13) 0.12(2) -0.012(12) -0.007(15) 0.003(15)
C37 0.073(16) 0.051(13) 0.056(15) 0.003(12) -0.001(12) 0.002(11)
C38 0.082(16) 0.032(11) 0.051(14) 0.008(11) -0.011(12) 0.003(10)
C39 0.14(2) 0.063(15) 0.079(19) 0.008(16) -0.030(18) -0.037(14)
C40 0.15(2) 0.035(12) 0.065(17) 0.000(14) -0.022(17) -0.012(11)
C41 0.08(2) 0.039(14) 0.19(3) -0.023(14) -0.02(2) 0.026(18)
C42 0.08(2) 0.058(18) 0.22(4) -0.034(16) 0.03(2) 0.02(2)
C43 0.091(19) 0.15(2) 0.062(17) -0.075(18) -0.031(15) 0.037(16)
C44 0.083(18) 0.103(19) 0.049(15) -0.030(15) 0.015(14) -0.024(14)
C45 0.04(2) 0.14(4) 0.04(2) 0.05(2) 0.0000 0.0000
C46 0.054(16) 0.071(16) 0.085(19) 0.020(12) -0.012(17) -0.021(17)
C47 0.050(16) 0.072(18) 0.14(3) 0.006(14) 0.021(19) 0.01(2)
C48 0.10(4) 0.12(4) 0.10(4) 0.05(3) 0.0000 0.0000
C49 0.12(3) 0.30(7) 0.10(4) 0.16(4) 0.0000 0.0000

loop_
_atom_type_symbol
_atom_type_description
_atom_type_scat_dispersion_real
_atom_type_scat_dispersion_imag
_atom_type_scat_source
C C 0.0033 0.0016
;
International Tables for Crystallography
(1992, Vol. C, Tables 4.2.6.8 and 6.1.1.4)
;
H H 0.0000 0.0000
;
International Tables for Crystallography
(1992, Vol. C, Table 6.1.1.4)
;
N N 0.0061 0.0033
;
International Tables for Crystallography
(1992, Vol. C, Tables 4.2.6.8 and 6.1.1.4)
;
Na Na 0.0362 0.0249
;
International Tables for Crystallography
(1992, Vol. C, Tables 4.2.6.8 and 6.1.1.4)
;
P P 0.1023 0.0942
;
International Tables for Crystallography
(1992, Vol. C, Tables 4.2.6.8 and 6.1.1.4)
;
Te Te -0.5308 1.6751
;
International Tables for Crystallography
(1992, Vol. C, Tables 4.2.6.8 and 6.1.1.4)
;

loop_
_geom_angle_atom_site_label_1
_geom_angle_atom_site_label_2
_geom_angle_atom_site_label_3
_geom_angle
_geom_angle_publ_flag
_geom_angle_site_symmetry_1
_geom_angle_site_symmetry_3
Te5 Te1 P1 95.36(10) yes . .
Te5 Te2 P2 95.54(10) yes . .
Te5 Te3 P3 94.99(11) yes . .
Te5 Te4 P4 94.53(11) yes . .
Te1 Te5 Te2 105.61(5) yes . .
Te1 Te5 Te3 74.47(4) yes . .
Te1 Te5 Te4 176.80(5) yes . .
Te2 Te5 Te3 176.24(5) yes . .
Te2 Te5 Te4 75.85(4) yes . .
Te3 Te5 Te4 103.87(5) yes . .
Te1 P1 P2 117.63(18) yes . .
Te1 P1 Na1 173.3(2) yes . .
Te1 P1 N1 121.0(5) yes . .
Te1 P1 N3 110.0(4) yes . .
Te1 P1 N4 109.8(4) yes . .
P2 P1 Na1 66.81(18) yes . .
P2 P1 N1 121.4(5) yes . .
P2 P1 N3 41.7(4) yes . .
P2 P1 N4 41.3(4) yes . .
Na1 P1 N1 54.9(5) yes . .
Na1 P1 N3 69.6(4) yes . .
Na1 P1 N4 76.9(4) yes . .
N1 P1 N3 113.3(6) yes . .
N1 P1 N4 113.4(6) yes . .
N3 P1 N4 82.9(6) yes . .
Te2 P2 P1 117.72(19) yes . .
Te2 P2 Na1 175.0(2) yes . .
Te2 P2 N2 121.1(5) yes . .
Te2 P2 N3 111.1(4) yes . .
Te2 P2 N4 109.1(4) yes . .
P1 P2 Na1 65.57(17) yes . .
P1 P2 N2 121.2(5) yes . .
P1 P2 N3 41.2(4) yes . .
P1 P2 N4 41.2(4) yes . .
Na1 P2 N2 55.9(5) yes . .
Na1 P2 N3 68.6(4) yes . .
Na1 P2 N4 76.0(4) yes . .
N2 P2 N3 113.1(6) yes . .
N2 P2 N4 113.6(6) yes . .
N3 P2 N4 82.4(6) yes . .
Te3 P3 P4 116.05(18) yes . .
Te3 P3 Na2 174.6(2) yes . .
Te3 P3 N5 122.7(5) yes . .
Te3 P3 N7 110.1(4) yes . .
Te3 P3 N8 109.2(4) yes . .
P4 P3 Na2 65.20(17) yes . .
P4 P3 N5 121.3(5) yes . .
P4 P3 N7 42.0(5) yes . .
P4 P3 N8 41.9(4) yes . .
Na2 P3 N5 56.4(5) yes . .
Na2 P3 N7 67.0(4) yes . .
Na2 P3 N8 75.3(4) yes . .
N5 P3 N7 112.3(7) yes . .
N5 P3 N8 112.1(7) yes . .
N7 P3 N8 83.9(6) yes . .
Te4 P4 P3 117.41(19) yes . .
Te4 P4 Na2 173.4(2) yes . .
Te4 P4 N6 121.2(5) yes . .
Te4 P4 N7 111.3(4) yes . .
Te4 P4 N8 110.2(4) yes . .
P3 P4 Na2 66.89(18) yes . .
P3 P4 N6 121.4(5) yes . .
P3 P4 N7 41.7(4) yes . .
P3 P4 N8 41.2(4) yes . .
Na2 P4 N6 54.7(5) yes . .
Na2 P4 N7 68.2(4) yes . .
Na2 P4 N8 76.3(4) yes . .
N6 P4 N7 111.5(6) yes . .
N6 P4 N8 113.3(6) yes . .
N7 P4 N8 82.9(6) yes . .
P1 Na1 P2 47.62(13) yes . .
P1 Na1 N1 29.5(3) yes . .
P1 Na1 N2 76.9(3) yes . .
P1 Na1 N9 132.8(4) yes . .
P1 Na1 N10 141.4(4) yes . .
P2 Na1 N1 77.0(3) yes . .
P2 Na1 N2 29.4(3) yes . .
P2 Na1 N9 136.7(4) yes . .
P2 Na1 N10 138.1(4) yes . .
N1 Na1 N2 106.1(4) yes . .
N1 Na1 N9 116.6(5) yes . .
N1 Na1 N10 120.4(5) yes . .
N2 Na1 N9 122.6(5) yes . .
N2 Na1 N10 115.9(5) yes . .
N9 Na1 N10 73.3(5) yes . .
P3 Na2 P4 47.91(14) yes . .
P3 Na2 N5 28.7(3) yes . .
P3 Na2 N6 77.8(3) yes . .
P3 Na2 N11 135.6(4) yes . .
P3 Na2 N12 138.1(4) yes . .
P4 Na2 N5 76.5(3) yes . .
P4 Na2 N6 30.0(3) yes . .
P4 Na2 N11 141.3(5) yes . .
P4 Na2 N12 132.2(4) yes . .
N5 Na2 N6 106.1(4) yes . .
N5 Na2 N11 113.5(5) yes . .
N5 Na2 N12 125.2(5) yes . .
N6 Na2 N11 121.4(5) yes . .
N6 Na2 N12 114.5(5) yes . .
N11 Na2 N12 74.3(5) yes . .
P1 N1 Na1 95.6(6) yes . .
P1 N1 C1 132.5(11) yes . .
Na1 N1 C1 131.6(10) yes . .
P2 N2 Na1 94.8(6) yes . .
P2 N2 C5 135.1(11) yes . .
Na1 N2 C5 129.5(10) yes . .
P1 N3 P2 97.1(6) yes . .
P1 N3 C9 131.4(11) yes . .
P2 N3 C9 130.2(12) yes . .
P1 N4 P2 97.5(6) yes . .
P1 N4 C13 130.3(11) yes . .
P2 N4 C13 130.5(11) yes . .
P3 N5 Na2 94.8(6) yes . .
P3 N5 C17 136.4(12) yes . .
Na2 N5 C17 128.5(10) yes . .
P4 N6 Na2 95.3(6) yes . .
P4 N6 C21 131.2(11) yes . .
Na2 N6 C21 133.3(10) yes . .
P3 N7 P4 96.4(6) yes . .
P3 N7 C25 132.0(13) yes . .
P4 N7 C25 129.9(13) yes . .
P3 N8 P4 96.9(6) yes . .
P3 N8 C29 132.0(10) yes . .
P4 N8 C29 129.8(10) yes . .
Na1 N9 C33 114.6(14) yes . .
Na1 N9 C34 114.2(14) yes . .
Na1 N9 C35 103.0(13) yes . .
C33 N9 C34 107.6(18) yes . .
C33 N9 C35 103(2) yes . .
C34 N9 C35 114(2) yes . .
Na1 N10 C36 105.6(11) yes . .
Na1 N10 C37 112.0(11) yes . .
Na1 N10 C38 111.9(10) yes . .
C36 N10 C37 107.7(17) yes . .
C36 N10 C38 112.6(17) yes . .
C37 N10 C38 107.1(14) yes . .
Na2 N11 C39 116.2(12) yes . .
Na2 N11 C40 113.1(12) yes . .
Na2 N11 C41 102.5(12) yes . .
C39 N11 C40 108.6(17) yes . .
C39 N11 C41 105(2) yes . .
C40 N11 C41 111(2) yes . .
Na2 N12 C42 103.9(13) yes . .
Na2 N12 C43 108.1(13) yes . .
Na2 N12 C44 120.2(12) yes . .
C42 N12 C43 111(2) yes . .
C42 N12 C44 108.1(19) yes . .
C43 N12 C44 105.5(16) yes . .
N1 C1 C2 111.7(15) yes . .
N1 C1 C3 112.1(14) yes . .
N1 C1 C4 106.8(13) yes . .
C2 C1 C3 109.7(15) yes . .
C2 C1 C4 108.5(14) yes . .
C3 C1 C4 107.9(16) yes . .
N2 C5 C6 108.6(18) yes . .
N2 C5 C7 112.5(15) yes . .
N2 C5 C8 106.8(14) yes . .
C6 C5 C7 113.5(19) yes . .
C6 C5 C8 110.5(17) yes . .
C7 C5 C8 104.7(16) yes . .
N3 C9 C10 113.7(14) yes . .
N3 C9 C11 108.3(15) yes . .
N3 C9 C12 106.8(14) yes . .
C10 C9 C11 109.7(17) yes . .
C10 C9 C12 110.0(16) yes . .
C11 C9 C12 108.2(15) yes . .
N4 C13 C14 110.3(14) yes . .
N4 C13 C15 110.9(13) yes . .
N4 C13 C16 110.2(12) yes . .
C14 C13 C15 108.9(13) yes . .
C14 C13 C16 109.1(14) yes . .
C15 C13 C16 107.4(14) yes . .
N5 C17 C18 106.7(16) yes . .
N5 C17 C19 110.7(16) yes . .
N5 C17 C20 111.8(18) yes . .
C18 C17 C19 102.0(18) yes . .
C18 C17 C20 112(2) yes . .
C19 C17 C20 113.1(19) yes . .
N6 C21 C22 104.4(13) yes . .
N6 C21 C23 108.4(15) yes . .
N6 C21 C24 111.2(15) yes . .
C22 C21 C23 109.6(15) yes . .
C22 C21 C24 111.7(16) yes . .
C23 C21 C24 111.3(16) yes . .
N7 C25 C26 110.9(17) yes . .
N7 C25 C27 107.7(16) yes . .
N7 C25 C28 114.4(15) yes . .
C26 C25 C27 104.1(16) yes . .
C26 C25 C28 112.4(18) yes . .
C27 C25 C28 106.7(18) yes . .
N8 C29 C30 109.4(13) yes . .
N8 C29 C31 109.8(13) yes . .
N8 C29 C32 108.9(13) yes . .
C30 C29 C31 111.0(14) yes . .
C30 C29 C32 109.9(14) yes . .
C31 C29 C32 107.9(13) yes . .
N9 C35 C36 128(3) yes . .
N10 C36 C35 121(2) yes . .
N11 C41 C42 123(2) yes . .
N12 C42 C41 127(3) yes . .
C46 C45 C46 118(3) yes . 12_555
C46 C45 C49 121.1(17) yes . .
C46 C45 C49 121.1(17) yes 12_555 .
C45 C46 C47 120(2) yes . .
C46 C47 C48 120(3) yes . .
C47 C48 C47 121(4) yes . 12_555
C1 C2 H2A 109.476 no . .
C1 C2 H2B 109.492 no . .
C1 C2 H2C 109.480 no . .
H2A C2 H2B 109.464 no . .
H2A C2 H2C 109.452 no . .
H2B C2 H2C 109.462 no . .
C1 C3 H3A 109.470 no . .
C1 C3 H3B 109.493 no . .
C1 C3 H3C 109.473 no . .
H3A C3 H3B 109.462 no . .
H3A C3 H3C 109.470 no . .
H3B C3 H3C 109.459 no . .
C1 C4 H4A 109.481 no . .
C1 C4 H4B 109.454 no . .
C1 C4 H4C 109.486 no . .
H4A C4 H4B 109.477 no . .
H4A C4 H4C 109.470 no . .
H4B C4 H4C 109.459 no . .
C5 C6 H6A 109.458 no . .
C5 C6 H6B 109.459 no . .
C5 C6 H6C 109.460 no . .
H6A C6 H6B 109.481 no . .
H6A C6 H6C 109.478 no . .
H6B C6 H6C 109.490 no . .
C5 C7 H7A 109.464 no . .
C5 C7 H7B 109.473 no . .
C5 C7 H7C 109.472 no . .
H7A C7 H7B 109.480 no . .
H7A C7 H7C 109.463 no . .
H7B C7 H7C 109.475 no . .
C5 C8 H8A 109.484 no . .
C5 C8 H8B 109.472 no . .
C5 C8 H8C 109.491 no . .
H8A C8 H8B 109.456 no . .
H8A C8 H8C 109.461 no . .
H8B C8 H8C 109.463 no . .
C9 C10 H10A 109.466 no . .
C9 C10 H10B 109.470 no . .
C9 C10 H10C 109.477 no . .
H10A C10 H10B 109.454 no . .
H10A C10 H10C 109.471 no . .
H10B C10 H10C 109.490 no . .
C9 C11 H11A 109.459 no . .
C9 C11 H11B 109.449 no . .
C9 C11 H11C 109.471 no . .
H11A C11 H11B 109.469 no . .
H11A C11 H11C 109.496 no . .
H11B C11 H11C 109.484 no . .
C9 C12 H12A 109.479 no . .
C9 C12 H12B 109.471 no . .
C9 C12 H12C 109.472 no . .
H12A C12 H12B 109.464 no . .
H12A C12 H12C 109.479 no . .
H12B C12 H12C 109.462 no . .
C13 C14 H14A 109.482 no . .
C13 C14 H14B 109.470 no . .
C13 C14 H14C 109.472 no . .
H14A C14 H14B 109.474 no . .
H14A C14 H14C 109.481 no . .
H14B C14 H14C 109.448 no . .
C13 C15 H15A 109.473 no . .
C13 C15 H15B 109.486 no . .
C13 C15 H15C 109.483 no . .
H15A C15 H15B 109.463 no . .
H15A C15 H15C 109.440 no . .
H15B C15 H15C 109.482 no . .
C13 C16 H16A 109.485 no . .
C13 C16 H16B 109.466 no . .
C13 C16 H16C 109.478 no . .
H16A C16 H16B 109.453 no . .
H16A C16 H16C 109.470 no . .
H16B C16 H16C 109.476 no . .
C17 C18 H18A 109.457 no . .
C17 C18 H18B 109.468 no . .
C17 C18 H18C 109.457 no . .
H18A C18 H18B 109.499 no . .
H18A C18 H18C 109.471 no . .
H18B C18 H18C 109.475 no . .
C17 C19 H19A 109.476 no . .
C17 C19 H19B 109.472 no . .
C17 C19 H19C 109.483 no . .
H19A C19 H19B 109.468 no . .
H19A C19 H19C 109.462 no . .
H19B C19 H19C 109.466 no . .
C17 C20 H20A 109.475 no . .
C17 C20 H20B 109.471 no . .
C17 C20 H20C 109.479 no . .
H20A C20 H20B 109.493 no . .
H20A C20 H20C 109.463 no . .
H20B C20 H20C 109.446 no . .
C21 C22 H22A 109.465 no . .
C21 C22 H22B 109.471 no . .
C21 C22 H22C 109.460 no . .
H22A C22 H22B 109.470 no . .
H22A C22 H22C 109.471 no . .
H22B C22 H22C 109.490 no . .
C21 C23 H23A 109.469 no . .
C21 C23 H23B 109.471 no . .
C21 C23 H23C 109.469 no . .
H23A C23 H23B 109.470 no . .
H23A C23 H23C 109.474 no . .
H23B C23 H23C 109.475 no . .
C21 C24 H24A 109.463 no . .
C21 C24 H24B 109.480 no . .
C21 C24 H24C 109.466 no . .
H24A C24 H24B 109.478 no . .
H24A C24 H24C 109.462 no . .
H24B C24 H24C 109.477 no . .
C25 C26 H26A 109.471 no . .
C25 C26 H26B 109.462 no . .
C25 C26 H26C 109.486 no . .
H26A C26 H26B 109.464 no . .
H26A C26 H26C 109.478 no . .
H26B C26 H26C 109.468 no . .
C25 C27 H27A 109.465 no . .
C25 C27 H27B 109.465 no . .
C25 C27 H27C 109.481 no . .
H27A C27 H27B 109.464 no . .
H27A C27 H27C 109.483 no . .
H27B C27 H27C 109.471 no . .
C25 C28 H28A 109.461 no . .
C25 C28 H28B 109.464 no . .
C25 C28 H28C 109.450 no . .
H28A C28 H28B 109.510 no . .
H28A C28 H28C 109.473 no . .
H28B C28 H28C 109.470 no . .
C29 C30 H30A 109.449 no . .
C29 C30 H30B 109.469 no . .
C29 C30 H30C 109.456 no . .
H30A C30 H30B 109.495 no . .
H30A C30 H30C 109.477 no . .
H30B C30 H30C 109.483 no . .
C29 C31 H31A 109.468 no . .
C29 C31 H31B 109.473 no . .
C29 C31 H31C 109.462 no . .
H31A C31 H31B 109.491 no . .
H31A C31 H31C 109.453 no . .
H31B C31 H31C 109.481 no . .
C29 C32 H32A 109.460 no . .
C29 C32 H32B 109.471 no . .
C29 C32 H32C 109.472 no . .
H32A C32 H32B 109.464 no . .
H32A C32 H32C 109.467 no . .
H32B C32 H32C 109.492 no . .
N9 C33 H33A 109.472 no . .
N9 C33 H33B 109.478 no . .
N9 C33 H33C 109.476 no . .
H33A C33 H33B 109.470 no . .
H33A C33 H33C 109.479 no . .
H33B C33 H33C 109.451 no . .
N9 C34 H34A 109.470 no . .
N9 C34 H34B 109.456 no . .
N9 C34 H34C 109.490 no . .
H34A C34 H34B 109.460 no . .
H34A C34 H34C 109.468 no . .
H34B C34 H34C 109.484 no . .
N9 C35 H35A 105.372 no . .
N9 C35 H35B 105.353 no . .
C36 C35 H35A 105.363 no . .
C36 C35 H35B 105.363 no . .
H35A C35 H35B 105.996 no . .
N10 C36 H36A 106.945 no . .
N10 C36 H36B 106.938 no . .
C35 C36 H36A 106.970 no . .
C35 C36 H36B 106.961 no . .
H36A C36 H36B 106.742 no . .
N10 C37 H37A 109.480 no . .
N10 C37 H37B 109.476 no . .
N10 C37 H37C 109.470 no . .
H37A C37 H37B 109.463 no . .
H37A C37 H37C 109.482 no . .
H37B C37 H37C 109.456 no . .
N10 C38 H38A 109.471 no . .
N10 C38 H38B 109.453 no . .
N10 C38 H38C 109.474 no . .
H38A C38 H38B 109.474 no . .
H38A C38 H38C 109.496 no . .
H38B C38 H38C 109.460 no . .
N11 C39 H39A 109.468 no . .
N11 C39 H39B 109.461 no . .
N11 C39 H39C 109.460 no . .
H39A C39 H39B 109.478 no . .
H39A C39 H39C 109.485 no . .
H39B C39 H39C 109.475 no . .
N11 C40 H40A 109.464 no . .
N11 C40 H40B 109.484 no . .
N11 C40 H40C 109.474 no . .
H40A C40 H40B 109.488 no . .
H40A C40 H40C 109.451 no . .
H40B C40 H40C 109.466 no . .
N11 C41 H41A 106.697 no . .
N11 C41 H41B 106.693 no . .
C42 C41 H41A 106.700 no . .
C42 C41 H41B 106.715 no . .
H41A C41 H41B 106.608 no . .
N12 C42 H42A 105.439 no . .
N12 C42 H42B 105.439 no . .
C41 C42 H42A 105.434 no . .
C41 C42 H42B 105.442 no . .
H42A C42 H42B 106.024 no . .
N12 C43 H43A 109.470 no . .
N12 C43 H43B 109.466 no . .
N12 C43 H43C 109.479 no . .
H43A C43 H43B 109.454 no . .
H43A C43 H43C 109.463 no . .
H43B C43 H43C 109.495 no . .
N12 C44 H44A 109.484 no . .
N12 C44 H44B 109.472 no . .
N12 C44 H44C 109.460 no . .
H44A C44 H44B 109.480 no . .
H44A C44 H44C 109.470 no . .
H44B C44 H44C 109.461 no . .
C45 C46 H46 119.923 no . .
C47 C46 H46 119.882 no . .
C46 C47 H47 119.828 no . .
C48 C47 H47 119.858 no . .
C47 C48 H48 119.365 no . .
C47 C48 H48 119.365 no 12_555 .
C45 C49 H49A 109.488 no . .
C45 C49 H49A 109.488 no . 12_555
C45 C49 H49B 109.485 no . .
C45 C49 H49B 109.485 no . 12_555
C45 C49 H49C 109.485 no . .
C45 C49 H49C 109.485 no . 12_555
H49A C49 H49A 141.024 no . 12_555
H49A C49 H49B 109.452 no . .
H49A C49 H49B 56.249 no . 12_555
H49A C49 H49C 109.452 no . .
H49A C49 H49C 56.250 no . 12_555
H49A C49 H49B 56.249 no 12_555 .
H49A C49 H49B 109.452 no 12_555 12_555
H49A C49 H49C 56.250 no 12_555 .
H49A C49 H49C 109.452 no 12_555 12_555
H49B C49 H49B 141.030 no . 12_555
H49B C49 H49C 109.465 no . .
H49B C49 H49C 56.237 no . 12_555
H49B C49 H49C 56.237 no 12_555 .
H49B C49 H49C 109.465 no 12_555 12_555
H49C C49 H49C 141.029 no . 12_555
C49 H49A H49B 61.882 no . 12_555
C49 H49A H49C 61.882 no . 12_555
H49B H49A H49C 120.010 no 12_555 12_555
C49 H49B H49A 61.868 no . 12_555
C49 H49B H49C 61.881 no . 12_555
H49A H49B H49C 119.995 no 12_555 12_555
C49 H49C H49A 61.868 no . 12_555
C49 H49C H49B 61.882 no . 12_555
H49A H49C H49B 119.996 no 12_555 12_555

loop_
_geom_bond_atom_site_label_1
_geom_bond_atom_site_label_2
_geom_bond_distance
_geom_bond_publ_flag
_geom_bond_site_symmetry_2
Te1 Te5 3.0268(17) yes .
Te1 P1 2.444(4) yes .
Te2 Te5 3.0258(17) yes .
Te2 P2 2.442(4) yes .
Te3 Te5 3.0152(18) yes .
Te3 P3 2.445(4) yes .
Te4 Te5 3.0144(18) yes .
Te4 P4 2.438(4) yes .
P1 P2 2.552(6) yes .
P1 Na1 3.145(7) yes .
P1 N1 1.557(13) yes .
P1 N3 1.694(13) yes .
P1 N4 1.697(13) yes .
P2 Na1 3.175(7) yes .
P2 N2 1.564(13) yes .
P2 N3 1.710(13) yes .
P2 N4 1.698(13) yes .
P3 P4 2.551(6) yes .
P3 Na2 3.161(7) yes .
P3 N5 1.525(13) yes .
P3 N7 1.707(13) yes .
P3 N8 1.692(13) yes .
P4 Na2 3.120(7) yes .
P4 N6 1.565(13) yes .
P4 N7 1.716(14) yes .
P4 N8 1.716(13) yes .
Na1 N1 2.585(14) yes .
Na1 N2 2.637(13) yes .
Na1 N9 2.521(14) yes .
Na1 N10 2.607(13) yes .
Na2 N5 2.644(15) yes .
Na2 N6 2.558(14) yes .
Na2 N11 2.536(16) yes .
Na2 N12 2.544(15) yes .
N1 C1 1.47(2) yes .
N2 C5 1.49(2) yes .
N3 C9 1.49(2) yes .
N4 C13 1.475(19) yes .
N5 C17 1.51(2) yes .
N6 C21 1.50(2) yes .
N7 C25 1.47(2) yes .
N8 C29 1.46(2) yes .
N9 C33 1.42(3) yes .
N9 C34 1.37(3) yes .
N9 C35 1.49(3) yes .
N10 C36 1.46(3) yes .
N10 C37 1.45(3) yes .
N10 C38 1.44(2) yes .
N11 C39 1.46(3) yes .
N11 C40 1.44(3) yes .
N11 C41 1.50(3) yes .
N12 C42 1.40(3) yes .
N12 C43 1.44(3) yes .
N12 C44 1.47(3) yes .
C1 C2 1.55(3) yes .
C1 C3 1.50(3) yes .
C1 C4 1.54(2) yes .
C5 C6 1.41(3) yes .
C5 C7 1.55(3) yes .
C5 C8 1.50(3) yes .
C9 C10 1.50(3) yes .
C9 C11 1.51(3) yes .
C9 C12 1.54(3) yes .
C13 C14 1.51(3) yes .
C13 C15 1.51(2) yes .
C13 C16 1.56(2) yes .
C17 C18 1.46(3) yes .
C17 C19 1.58(3) yes .
C17 C20 1.44(3) yes .
C21 C22 1.55(2) yes .
C21 C23 1.53(3) yes .
C21 C24 1.47(3) yes .
C25 C26 1.46(3) yes .
C25 C27 1.56(3) yes .
C25 C28 1.51(2) yes .
C29 C30 1.54(2) yes .
C29 C31 1.55(3) yes .
C29 C32 1.54(2) yes .
C35 C36 1.28(4) yes .
C41 C42 1.29(4) yes .
C45 C46 1.39(3) yes .
C45 C46 1.39(3) yes 12_555
C45 C49 1.58(5) yes .
C46 C47 1.31(5) yes .
C47 C48 1.34(4) yes .
C2 H2A 0.980 no .
C2 H2B 0.980 no .
C2 H2C 0.980 no .
C3 H3A 0.980 no .
C3 H3B 0.980 no .
C3 H3C 0.980 no .
C4 H4A 0.980 no .
C4 H4B 0.980 no .
C4 H4C 0.980 no .
C6 H6A 0.980 no .
C6 H6B 0.980 no .
C6 H6C 0.980 no .
C7 H7A 0.980 no .
C7 H7B 0.980 no .
C7 H7C 0.980 no .
C8 H8A 0.980 no .
C8 H8B 0.980 no .
C8 H8C 0.980 no .
C10 H10A 0.980 no .
C10 H10B 0.980 no .
C10 H10C 0.980 no .
C11 H11A 0.980 no .
C11 H11B 0.980 no .
C11 H11C 0.980 no .
C12 H12A 0.980 no .
C12 H12B 0.980 no .
C12 H12C 0.980 no .
C14 H14A 0.980 no .
C14 H14B 0.980 no .
C14 H14C 0.980 no .
C15 H15A 0.980 no .
C15 H15B 0.980 no .
C15 H15C 0.980 no .
C16 H16A 0.980 no .
C16 H16B 0.980 no .
C16 H16C 0.980 no .
C18 H18A 0.980 no .
C18 H18B 0.980 no .
C18 H18C 0.980 no .
C19 H19A 0.980 no .
C19 H19B 0.980 no .
C19 H19C 0.980 no .
C20 H20A 0.980 no .
C20 H20B 0.980 no .
C20 H20C 0.980 no .
C22 H22A 0.980 no .
C22 H22B 0.980 no .
C22 H22C 0.980 no .
C23 H23A 0.980 no .
C23 H23B 0.980 no .
C23 H23C 0.980 no .
C24 H24A 0.980 no .
C24 H24B 0.980 no .
C24 H24C 0.980 no .
C26 H26A 0.980 no .
C26 H26B 0.980 no .
C26 H26C 0.980 no .
C27 H27A 0.980 no .
C27 H27B 0.980 no .
C27 H27C 0.980 no .
C28 H28A 0.980 no .
C28 H28B 0.980 no .
C28 H28C 0.980 no .
C30 H30A 0.980 no .
C30 H30B 0.980 no .
C30 H30C 0.980 no .
C31 H31A 0.980 no .
C31 H31B 0.980 no .
C31 H31C 0.980 no .
C32 H32A 0.980 no .
C32 H32B 0.980 no .
C32 H32C 0.980 no .
C33 H33A 0.980 no .
C33 H33B 0.980 no .
C33 H33C 0.980 no .
C34 H34A 0.980 no .
C34 H34B 0.980 no .
C34 H34C 0.980 no .
C35 H35A 0.990 no .
C35 H35B 0.990 no .
C36 H36A 0.990 no .
C36 H36B 0.990 no .
C37 H37A 0.980 no .
C37 H37B 0.980 no .
C37 H37C 0.980 no .
C38 H38A 0.980 no .
C38 H38B 0.980 no .
C38 H38C 0.980 no .
C39 H39A 0.980 no .
C39 H39B 0.980 no .
C39 H39C 0.980 no .
C40 H40A 0.980 no .
C40 H40B 0.980 no .
C40 H40C 0.980 no .
C41 H41A 0.990 no .
C41 H41B 0.990 no .
C42 H42A 0.990 no .
C42 H42B 0.990 no .
C43 H43A 0.980 no .
C43 H43B 0.980 no .
C43 H43C 0.980 no .
C44 H44A 0.980 no .
C44 H44B 0.980 no .
C44 H44C 0.980 no .
C46 H46 0.950 no .
C47 H47 0.950 no .
C48 H48 0.951 no .
C49 H49A 0.980 no .
C49 H49A 0.980 no 12_555
C49 H49B 0.980 no .
C49 H49B 0.980 no 12_555
C49 H49C 0.980 no .
C49 H49C 0.980 no 12_555
H49A H49B 0.924 no 12_555
H49A H49C 0.924 no 12_555
H49B H49C 0.924 no 12_555

loop_
_geom_contact_atom_site_label_1
_geom_contact_atom_site_label_2
_geom_contact_distance
_geom_contact_publ_flag
_geom_contact_site_symmetry_2
P1 C2 3.345(19) no .
P1 C3 3.39(2) no .
P1 C12 3.178(18) no .
P1 C15 3.250(18) no .
P1 C16 3.567(16) no .
P2 C6 3.47(3) no .
P2 C7 3.32(3) no .
P2 C11 3.23(2) no .
P2 C14 3.225(18) no .
P3 C19 3.30(3) no .
P3 C20 3.59(3) no .
P3 C27 3.22(2) no .
P3 C30 3.577(18) no .
P3 C32 3.225(17) no .
P4 C23 3.32(2) no .
P4 C24 3.31(2) no .
P4 C26 3.29(2) no .
P4 C30 3.574(18) no .
P4 C31 3.227(19) no .
Na1 C16 3.317(18) no .
Na2 C30 3.31(2) no .
N1 C12 3.40(2) no .
N1 C13 3.48(2) no .
N1 C16 3.52(2) no .
N2 C11 3.43(3) no .
N2 C13 3.49(2) no .
N2 C16 3.59(2) no .
N5 C27 3.43(3) no .
N5 C29 3.45(2) no .
N5 C30 3.53(2) no .
N6 C26 3.46(2) no .
N6 C29 3.50(2) no .
N6 C30 3.56(2) no .
C3 C12 3.57(3) no .
C33 C36 3.48(4) no .
C34 C36 3.27(4) no .
C35 C37 3.22(4) no .
C35 C38 3.51(4) no .
C39 C42 3.53(4) no .
C40 C42 3.22(4) no .
C41 C43 3.21(4) no .
C41 C44 3.54(4) no .
C45 C47 2.34(4) no 12_555
C45 C48 2.69(6) no .
C46 C47 2.70(4) no 12_555
Te1 H2B 2.9908 no .
Te1 H3A 3.2108 no .
Te1 H10A 3.1090 no .
Te1 H12B 3.4674 no .
Te1 H15A 3.3999 no .
Te1 H15B 3.5921 no .
Te2 H7A 2.8878 no .
Te2 H10B 3.0409 no .
Te2 H14A 3.5784 no .
Te2 H14B 3.3271 no .
Te3 H19B 2.8754 no .
Te3 H27C 3.5387 no .
Te3 H28C 3.0426 no .
Te3 H32A 3.3338 no .
Te3 H32B 3.5766 no .
Te4 H23A 3.0381 no .
Te4 H24A 3.0092 no .
Te4 H28A 3.1155 no .
Te4 H31A 3.5107 no .
Te4 H31B 3.3373 no .
Te5 H14B 3.4691 no .
Te5 H15A 3.4161 no .
Te5 H31B 3.1785 no .
Te5 H32A 3.2368 no .
P1 H2A 3.5447 no .
P1 H2B 3.0776 no .
P1 H3A 3.1278 no .
P1 H10A 3.4416 no .
P1 H12A 3.2410 no .
P1 H12B 2.8581 no .
P1 H15A 3.3601 no .
P1 H15B 2.9388 no .
P1 H16A 3.2845 no .
P2 H6A 3.2266 no .
P2 H7A 3.1045 no .
P2 H7C 3.4087 no .
P2 H10B 3.3526 no .
P2 H11A 2.8822 no .
P2 H11B 3.3526 no .
P2 H14A 2.9111 no .
P2 H14B 3.3212 no .
P2 H16B 3.3401 no .
P3 H19B 3.1249 no .
P3 H19C 3.3111 no .
P3 H20C 3.3964 no .
P3 H27B 3.2636 no .
P3 H27C 2.9296 no .
P3 H28C 3.3789 no .
P3 H30A 3.3015 no .
P3 H32A 3.3221 no .
P3 H32B 2.9103 no .
P4 H23A 3.0508 no .
P4 H23C 3.5050 no .
P4 H24A 3.0303 no .
P4 H24B 3.5006 no .
P4 H26A 2.9488 no .
P4 H26B 3.4418 no .
P4 H28A 3.4317 no .
P4 H30B 3.2885 no .
P4 H31A 2.9038 no .
P4 H31B 3.3387 no .
Na1 H4A 3.3099 no .
Na1 H4B 3.4995 no .
Na1 H8B 3.2452 no .
Na1 H8C 3.5104 no .
Na1 H11B 3.2859 no .
Na1 H12A 3.3512 no .
Na1 H16A 2.9552 no .
Na1 H16B 2.9071 no .
Na1 H33A 3.5046 no .
Na1 H33C 3.3780 no .
Na1 H34B 3.4618 no .
Na1 H34C 3.3244 no .
Na1 H35B 3.5214 no .
Na1 H37A 3.4433 no .
Na1 H37C 3.4961 no .
Na1 H38A 3.4816 no .
Na1 H38C 3.4322 no .
Na2 H18A 3.2508 no .
Na2 H22B 3.4452 no .
Na2 H22C 3.3100 no .
Na2 H26B 3.2054 no .
Na2 H27B 3.3807 no .
Na2 H30A 2.9476 no .
Na2 H30B 2.9012 no .
Na2 H39C 3.4414 no .
Na2 H40A 3.5492 no .
Na2 H40C 3.3186 no .
Na2 H41A 3.5713 no .
Na2 H43B 3.2497 no .
Na2 H43C 3.3886 no .
N1 H2A 2.7073 no .
N1 H2B 2.7068 no .
N1 H2C 3.3345 no .
N1 H3A 2.6683 no .
N1 H3B 2.6702 no .
N1 H3C 3.3023 no .
N1 H4A 2.6066 no .
N1 H4B 2.6036 no .
N1 H4C 3.2702 no .
N1 H12A 3.0648 no .
N1 H12B 3.0872 no .
N1 H15B 3.1300 no .
N1 H16A 2.8492 no .
N2 H6A 2.5418 no .
N2 H6B 2.5334 no .
N2 H6C 3.2170 no .
N2 H7A 2.7459 no .
N2 H7B 3.3568 no .
N2 H7C 2.7154 no .
N2 H8A 3.2593 no .
N2 H8B 2.5691 no .
N2 H8C 2.5968 no .
N2 H11A 3.0215 no .
N2 H11B 3.1827 no .
N2 H14A 3.0785 no .
N2 H16B 2.9342 no .
N3 H10A 2.7156 no .
N3 H10B 2.7070 no .
N3 H10C 3.3358 no .
N3 H11A 2.6142 no .
N3 H11B 2.6214 no .
N3 H11C 3.2815 no .
N3 H12A 2.6137 no .
N3 H12B 2.6220 no .
N3 H12C 3.2865 no .
N4 H14A 2.6474 no .
N4 H14B 2.6494 no .
N4 H14C 3.2935 no .
N4 H15A 2.6570 no .
N4 H15B 2.6602 no .
N4 H15C 3.2995 no .
N4 H16A 2.6906 no .
N4 H16B 2.6888 no .
N4 H16C 3.3275 no .
N5 H18A 2.5732 no .
N5 H18B 3.2533 no .
N5 H18C 2.5499 no .
N5 H19A 3.3798 no .
N5 H19B 2.7772 no .
N5 H19C 2.7031 no .
N5 H20A 3.2934 no .
N5 H20B 2.6279 no .
N5 H20C 2.6442 no .
N5 H27B 3.0757 no .
N5 H27C 3.1549 no .
N5 H30A 2.8702 no .
N5 H32B 3.0730 no .
N6 H22A 3.2715 no .
N6 H22B 2.5942 no .
N6 H22C 2.5746 no .
N6 H23A 2.6640 no .
N6 H23B 3.3049 no .
N6 H23C 2.6216 no .
N6 H24A 2.6523 no .
N6 H24B 2.6364 no .
N6 H24C 3.2961 no .
N6 H26A 3.0280 no .
N6 H26B 3.2712 no .
N6 H30B 2.8830 no .
N6 H31A 3.1339 no .
N7 H26A 2.6130 no .
N7 H26B 2.6116 no .
N7 H26C 3.2623 no .
N7 H27A 3.2983 no .
N7 H27B 2.6254 no .
N7 H27C 2.6621 no .
N7 H28A 2.7750 no .
N7 H28B 3.3341 no .
N7 H28C 2.6744 no .
N8 H30A 2.6491 no .
N8 H30B 2.6503 no .
N8 H30C 3.2924 no .
N8 H31A 2.6602 no .
N8 H31B 2.6614 no .
N8 H31C 3.3001 no .
N8 H32A 2.6431 no .
N8 H32B 2.6384 no .
N8 H32C 3.2874 no .
N9 H4A 3.5370 no .
N9 H11B 3.5824 no .
N9 H36A 3.2493 no .
N9 H36B 2.8684 no .
N10 H8B 3.5250 no .
N10 H16A 3.5220 no .
N10 H16B 3.3993 no .
N10 H35A 3.1676 no .
N10 H35B 2.7543 no .
N11 H18A 3.5248 no .
N11 H30A 3.3405 no .
N11 H30B 3.3904 no .
N11 H42A 2.7913 no .
N11 H42B 3.2268 no .
N12 H22C 3.4154 no .
N12 H26B 3.3432 no .
N12 H41A 2.7850 no .
N12 H41B 3.1738 no .
C1 H12B 3.5498 no .
C1 H15B 3.5793 no .
C2 H3A 2.7133 no .
C2 H3B 3.3465 no .
C2 H3C 2.6399 no .
C2 H4A 3.3609 no .
C2 H4B 2.6928 no .
C2 H4C 2.6815 no .
C2 H15B 2.8896 no .
C3 H2A 3.3367 no .
C3 H2B 2.7252 no .
C3 H2C 2.6524 no .
C3 H4A 2.6469 no .
C3 H4B 3.3087 no .
C3 H4C 2.6403 no .
C3 H12A 3.3582 no .
C3 H12B 2.8855 no .
C4 H2A 2.6707 no .
C4 H2B 3.3586 no .
C4 H2C 2.7097 no .
C4 H3A 3.3160 no .
C4 H3B 2.6121 no .
C4 H3C 2.6562 no .
C4 H33C 3.2072 no .
C4 H37A 3.0351 no .
C5 H11A 3.4750 no .
C6 H7A 2.7093 no .
C6 H7B 2.6866 no .
C6 H7C 3.2960 no .
C6 H8A 2.6056 no .
C6 H8B 2.6022 no .
C6 H8C 3.2316 no .
C6 H14A 3.0102 no .
C6 H16B 3.5894 no .
C7 H6A 2.7063 no .
C7 H6B 3.3217 no .
C7 H6C 2.6263 no .
C7 H8A 2.5984 no .
C7 H8B 3.2871 no .
C7 H8C 2.5606 no .
C7 H11A 2.9519 no .
C8 H6A 3.2493 no .
C8 H6B 2.5611 no .
C8 H6C 2.6009 no .
C8 H7A 3.2778 no .
C8 H7B 2.6098 no .
C8 H7C 2.5738 no .
C8 H34C 3.0898 no .
C8 H38C 3.1853 no .
C10 H11A 2.6927 no .
C10 H11B 3.3108 no .
C10 H11C 2.6171 no .
C10 H12A 3.3388 no .
C10 H12B 2.7137 no .
C10 H12C 2.6659 no .
C11 H7C 3.0350 no .
C11 H10A 3.3134 no .
C11 H10B 2.6683 no .
C11 H10C 2.6378 no .
C11 H12A 2.6370 no .
C11 H12B 3.3238 no .
C11 H12C 2.6832 no .
C11 H34B 3.4439 no .
C12 H3A 3.3112 no .
C12 H3B 3.0459 no .
C12 H10A 2.6729 no .
C12 H10B 3.3472 no .
C12 H10C 2.6874 no .
C12 H11A 3.3291 no .
C12 H11B 2.6128 no .
C12 H11C 2.6914 no .
C12 H33A 3.3853 no .
C14 H6A 3.3387 no .
C14 H15A 2.6575 no .
C14 H15B 3.3095 no .
C14 H15C 2.6302 no .
C14 H16A 3.3484 no .
C14 H16B 2.7033 no .
C14 H16C 2.6832 no .
C15 H2A 3.3337 no .
C15 H2B 3.5540 no .
C15 H14A 3.3092 no .
C15 H14B 2.6578 no .
C15 H14C 2.6303 no .
C15 H16A 2.6652 no .
C15 H16B 3.3267 no .
C15 H16C 2.6531 no .
C16 H14A 2.6910 no .
C16 H14B 3.3581 no .
C16 H14C 2.6713 no .
C16 H15A 3.3367 no .
C16 H15B 2.6478 no .
C16 H15C 2.6449 no .
C16 H37C 3.0862 no .
C16 H38A 3.1884 no .
C17 H32B 3.5622 no .
C18 H19A 2.5538 no .
C18 H19B 3.2277 no .
C18 H19C 2.5267 no .
C18 H20A 2.6027 no .
C18 H20B 2.6145 no .
C18 H20C 3.2496 no .
C18 H27B 3.5799 no .
C18 H39C 3.2513 no .
C18 H43B 3.1084 no .
C19 H18A 3.2502 no .
C19 H18B 2.5284 no .
C19 H18C 2.4867 no .
C19 H20A 2.6678 no .
C19 H20B 3.3639 no .
C19 H20C 2.7369 no .
C19 H27C 3.1480 no .
C20 H18A 2.6228 no .
C20 H18B 2.6058 no .
C20 H18C 3.2444 no .
C20 H19A 2.7263 no .
C20 H19B 2.7415 no .
C20 H19C 3.3379 no .
C20 H30A 3.4122 no .
C20 H32B 3.0468 no .
C21 H26A 3.5409 no .
C21 H31A 3.5642 no .
C22 H23A 3.3640 no .
C22 H23B 2.7263 no .
C22 H23C 2.6683 no .
C22 H24A 3.3470 no .
C22 H24B 2.6656 no .
C22 H24C 2.7064 no .
C22 H40C 3.0358 no .
C22 H44A 3.1887 no .
C23 H22A 2.7233 no .
C23 H22B 3.3600 no .
C23 H22C 2.6811 no .
C23 H24A 2.6646 no .
C23 H24B 3.3243 no .
C23 H24C 2.6658 no .
C23 H26A 2.8393 no .
C24 H22A 2.7111 no .
C24 H22B 2.6973 no .
C24 H22C 3.3320 no .
C24 H23A 2.6779 no .
C24 H23B 2.6802 no .
C24 H23C 3.3129 no .
C24 H31A 2.8517 no .
C26 H23A 3.5954 no .
C26 H23C 3.0437 no .
C26 H27A 2.5650 no .
C26 H27B 2.5684 no .
C26 H27C 3.2426 no .
C26 H28A 2.6799 no .
C26 H28B 2.6765 no .
C26 H28C 3.3039 no .
C26 H44C 3.3214 no .
C27 H18C 3.4977 no .
C27 H19C 3.0954 no .
C27 H26A 3.2618 no .
C27 H26B 2.5024 no .
C27 H26C 2.5764 no .
C27 H28A 3.3306 no .
C27 H28B 2.5897 no .
C27 H28C 2.6893 no .
C27 H43C 3.3694 no .
C28 H26A 2.7359 no .
C28 H26B 3.3095 no .
C28 H26C 2.6000 no .
C28 H27A 2.6450 no .
C28 H27B 3.3240 no .
C28 H27C 2.6572 no .
C30 H31A 2.7421 no .
C30 H31B 3.3852 no .
C30 H31C 2.7245 no .
C30 H32A 3.3707 no .
C30 H32B 2.7114 no .
C30 H32C 2.7090 no .
C30 H39B 3.1875 no .
C30 H40A 3.1946 no .
C31 H24A 3.4607 no .
C31 H24B 3.3304 no .
C31 H30A 3.3861 no .
C31 H30B 2.7414 no .
C31 H30C 2.7229 no .
C31 H32A 2.6661 no .
C31 H32B 3.3522 no .
C31 H32C 2.6852 no .
C32 H20C 3.3128 no .
C32 H30A 2.7057 no .
C32 H30B 3.3711 no .
C32 H30C 2.7128 no .
C32 H31A 3.3516 no .
C32 H31B 2.6642 no .
C32 H31C 2.6887 no .
C33 H4A 3.1054 no .
C33 H12A 3.2315 no .
C33 H34A 2.4371 no .
C33 H34B 2.4556 no .
C33 H34C 3.1217 no .
C33 H35A 2.6048 no .
C33 H35B 2.1813 no .
C34 H8C 3.1599 no .
C34 H11B 3.2894 no .
C34 H33A 2.4705 no .
C34 H33B 2.4493 no .
C34 H33C 3.1114 no .
C34 H35A 2.4181 no .
C34 H35B 3.1314 no .
C34 H36B 3.2443 no .
C35 H33A 3.1550 no .
C35 H33B 2.4535 no .
C35 H33C 2.4147 no .
C35 H34A 2.5681 no .
C35 H34B 3.2489 no .
C35 H34C 2.6502 no .
C35 H37A 3.0441 no .
C35 H37B 3.5833 no .
C35 H38C 3.5564 no .
C36 H33C 3.4892 no .
C36 H34A 3.5356 no .
C36 H34C 3.1511 no .
C36 H37A 2.5233 no .
C36 H37B 2.5467 no .
C36 H37C 3.2058 no .
C36 H38A 3.2482 no .
C36 H38B 2.6014 no .
C36 H38C 2.6202 no .
C37 H4B 3.0444 no .
C37 H16A 3.2861 no .
C37 H35B 3.1438 no .
C37 H36A 2.2669 no .
C37 H36B 3.0684 no .
C37 H38A 2.5090 no .
C37 H38B 2.5011 no .
C37 H38C 3.1800 no .
C38 H8B 3.0372 no .
C38 H16B 3.2432 no .
C38 H36A 2.8749 no .
C38 H36B 2.3515 no .
C38 H37A 3.1777 no .
C38 H37B 2.5067 no .
C38 H37C 2.5102 no .
C39 H18A 3.1571 no .
C39 H20B 3.5004 no .
C39 H30A 3.2163 no .
C39 H40A 2.5292 no .
C39 H40B 2.5548 no .
C39 H40C 3.2088 no .
C39 H41A 2.2784 no .
C39 H41B 2.7072 no .
C40 H22B 3.0504 no .
C40 H30B 3.2734 no .
C40 H39A 2.5475 no .
C40 H39B 2.5481 no .
C40 H39C 3.2041 no .
C40 H41A 3.1718 no .
C40 H41B 2.4083 no .
C40 H42A 3.1146 no .
C41 H39A 2.5059 no .
C41 H39B 3.2154 no .
C41 H39C 2.5264 no .
C41 H40A 3.2644 no .
C41 H40B 2.5575 no .
C41 H40C 2.6598 no .
C41 H43A 3.5371 no .
C41 H43B 3.0409 no .
C42 H39C 3.5873 no .
C42 H40B 3.4882 no .
C42 H40C 3.0787 no .
C42 H43A 2.5473 no .
C42 H43B 2.5497 no .
C42 H43C 3.1813 no .
C42 H44A 2.5272 no .
C42 H44B 2.5149 no .
C42 H44C 3.1697 no .
C43 H18C 3.3333 no .
C43 H26B 3.5017 no .
C43 H27B 3.2517 no .
C43 H41A 3.1332 no .
C43 H42A 3.0844 no .
C43 H42B 2.2961 no .
C43 H44A 3.1733 no .
C43 H44B 2.4928 no .
C43 H44C 2.4987 no .
C44 H22C 3.0047 no .
C44 H26B 3.2057 no .
C44 H42A 2.2340 no .
C44 H42B 2.6588 no .
C44 H43A 2.4649 no .
C44 H43B 3.1786 no .
C44 H43C 2.5125 no .
C45 H46 2.0384 no 12_555
C45 H47 3.2038 no .
C45 H47 3.2038 no 12_555
C46 H46 3.2447 no 12_555
C46 H48 3.1511 no .
C46 H49A 3.2038 no .
C46 H49A 2.8385 no 12_555
C46 H49B 3.2026 no .
C46 H49B 2.8399 no 12_555
C46 H49C 2.6384 no .
C46 H49C 3.3706 no 12_555
C47 H47 3.1906 no 12_555
C48 H46 3.1583 no .
C48 H46 3.1583 no 12_555
C48 H47 1.9922 no 12_555
C49 H46 2.7326 no .
C49 H46 2.7326 no 12_555
H2A H3C 3.5207 no .
H2A H4A 3.5750 no .
H2A H4B 2.4847 no .
H2A H4C 2.9299 no .
H2A H15B 2.3654 no .
H2A H16A 3.1078 no .
H2B H3A 2.5783 no .
H2B H3C 2.9675 no .
H2B H4B 3.5774 no .
H2B H4C 3.5874 no .
H2B H15B 2.6509 no .
H2C H3A 2.9668 no .
H2C H3B 3.5400 no .
H2C H3C 2.4212 no .
H2C H4A 3.5991 no .
H2C H4B 3.0046 no .
H2C H4C 2.5146 no .
H3A H4A 3.5358 no .
H3A H4C 3.5516 no .
H3A H12A 3.3769 no .
H3A H12B 2.4493 no .
H3B H4A 2.4230 no .
H3B H4B 3.5150 no .
H3B H4C 2.8824 no .
H3B H12A 2.6862 no .
H3B H12B 2.5528 no .
H3B H12C 3.5577 no .
H3B H33A 3.5519 no .
H3B H33C 3.3214 no .
H3C H4A 2.9571 no .
H3C H4B 3.5451 no .
H3C H4C 2.4632 no .
H4A H33A 3.4119 no .
H4A H33C 2.2284 no .
H4A H35B 3.0468 no .
H4A H37A 2.9407 no .
H4B H16A 3.0981 no .
H4B H37A 2.3112 no .
H4B H37C 2.9982 no .
H4C H37A 3.5403 no .
H6A H7A 2.5732 no .
H6A H7B 3.0239 no .
H6A H7C 3.5764 no .
H6A H8A 3.5123 no .
H6A H8B 3.4905 no .
H6A H14A 2.3690 no .
H6B H7B 3.5613 no .
H6B H8A 2.8619 no .
H6B H8B 2.3824 no .
H6B H8C 3.4524 no .
H6B H14A 2.8839 no .
H6B H16B 2.9260 no .
H6B H38A 3.3378 no .
H6B H38C 3.3498 no .
H6C H7A 2.9402 no .
H6C H7B 2.4625 no .
H6C H7C 3.5068 no .
H6C H8A 2.4291 no .
H6C H8B 2.9161 no .
H6C H8C 3.4834 no .
H7A H8A 3.5052 no .
H7A H8C 3.4586 no .
H7A H11A 3.0438 no .
H7B H8A 2.4091 no .
H7B H8B 3.5222 no .
H7B H8C 2.8583 no .
H7C H8A 2.8600 no .
H7C H8B 3.4769 no .
H7C H8C 2.3302 no .
H7C H11A 2.2090 no .
H7C H11B 3.0790 no .
H7C H11C 3.5405 no .
H8A H38C 3.5963 no .
H8B H34C 2.8941 no .
H8B H38A 3.2315 no .
H8B H38C 2.2073 no .
H8C H11A 3.4081 no .
H8C H11B 3.0871 no .
H8C H34B 3.0796 no .
H8C H34C 2.4433 no .
H10A H11A 3.5848 no .
H10A H11C 3.5137 no .
H10A H12A 3.5759 no .
H10A H12B 2.5213 no .
H10A H12C 2.9234 no .
H10B H11A 2.5257 no .
H10B H11B 3.5749 no .
H10B H11C 2.9072 no .
H10B H12B 3.5993 no .
H10B H12C 3.5707 no .
H10C H11A 2.9746 no .
H10C H11B 3.5152 no .
H10C H11C 2.4117 no .
H10C H12A 3.5632 no .
H10C H12B 3.0164 no .
H10C H12C 2.4854 no .
H11A H12A 3.5217 no .
H11A H12C 3.5937 no .
H11B H12A 2.3967 no .
H11B H12B 3.5060 no .
H11B H12C 2.9135 no .
H11B H33A 3.3335 no .
H11B H34B 2.5058 no .
H11B H34C 3.4919 no .
H11C H12A 2.9600 no .
H11C H12B 3.5880 no .
H11C H12C 2.5307 no .
H12A H33A 2.4608 no .
H12A H33C 3.3679 no .
H12A H34B 3.4719 no .
H12C H33A 3.5762 no .
H14A H15A 3.5563 no .
H14A H15C 3.5226 no .
H14A H16A 3.5853 no .
H14A H16B 2.5219 no .
H14A H16C 2.9682 no .
H14B H15A 2.4822 no .
H14B H15B 3.5567 no .
H14B H15C 2.9286 no .
H14B H16C 3.5790 no .
H14C H15A 2.9283 no .
H14C H15B 3.5230 no .
H14C H15C 2.4235 no .
H14C H16A 3.5607 no .
H14C H16B 2.9694 no .
H14C H16C 2.4793 no .
H15A H16A 3.5669 no .
H15A H16C 3.5562 no .
H15B H16A 2.4631 no .
H15B H16B 3.5466 no .
H15B H16C 2.9237 no .
H15C H16A 2.9374 no .
H15C H16B 3.5387 no .
H15C H16C 2.4471 no .
H16A H37A 3.4833 no .
H16A H37C 2.5480 no .
H16A H38A 3.2915 no .
H16B H37C 3.0374 no .
H16B H38A 2.4943 no .
H16B H38C 3.5298 no .
H16C H37C 3.1864 no .
H16C H38A 3.3218 no .
H18A H19A 3.4767 no .
H18A H19C 3.4368 no .
H18A H20A 2.9171 no .
H18A H20B 2.4495 no .
H18A H20C 3.5135 no .
H18A H39B 3.4955 no .
H18A H39C 2.2943 no .
H18A H41A 3.1689 no .
H18A H43B 2.7744 no .
H18B H19A 2.3260 no .
H18B H19B 3.4345 no .
H18B H19C 2.8023 no .
H18B H20A 2.4184 no .
H18B H20B 2.9089 no .
H18B H20C 3.4953 no .
H18C H19A 2.7837 no .
H18C H19B 3.3884 no .
H18C H19C 2.2528 no .
H18C H20A 3.4867 no .
H18C H20B 3.5041 no .
H18C H27B 2.7758 no .
H18C H27C 3.3401 no .
H18C H43B 2.5760 no .
H18C H43C 3.2667 no .
H19A H20A 2.5089 no .
H19A H20C 3.0523 no .
H19B H20A 2.9737 no .
H19B H20C 2.5994 no .
H19B H27C 3.3165 no .
H19C H20A 3.5493 no .
H19C H27B 3.0154 no .
H19C H27C 2.3417 no .
H20B H30A 2.7894 no .
H20B H32B 3.0573 no .
H20B H39B 3.1418 no .
H20B H39C 2.9652 no .
H20C H30A 3.4118 no .
H20C H32B 2.3330 no .
H22A H23B 2.5703 no .
H22A H23C 2.9704 no .
H22A H24B 2.9666 no .
H22A H24C 2.5511 no .
H22A H40C 3.5564 no .
H22A H44A 3.5985 no .
H22B H23C 3.5575 no .
H22B H24A 3.5825 no .
H22B H24B 2.4925 no .
H22B H24C 3.0062 no .
H22B H30B 3.2423 no .
H22B H40A 3.0940 no .
H22B H40C 2.2529 no .
H22B H44A 3.5329 no .
H22C H23A 3.5671 no .
H22C H23B 2.9933 no .
H22C H23C 2.4629 no .
H22C H24B 3.5514 no .
H22C H24C 3.5882 no .
H22C H40C 3.0139 no .
H22C H42A 3.3797 no .
H22C H44A 2.2280 no .
H22C H44C 3.1813 no .
H23A H24A 2.4931 no .
H23A H24B 3.5713 no .
H23A H24C 2.9632 no .
H23A H26A 2.6457 no .
H23B H24A 2.9651 no .
H23B H24B 3.5735 no .
H23B H24C 2.4968 no .
H23C H24A 3.5504 no .
H23C H24C 3.5524 no .
H23C H26A 2.2710 no .
H23C H26B 3.0013 no .
H23C H26C 3.5825 no .
H23C H44C 3.5887 no .
H24A H31A 2.5389 no .
H24B H30B 3.0923 no .
H24B H31A 2.3757 no .
H26A H27A 3.4926 no .
H26A H27B 3.4624 no .
H26A H28A 2.5818 no .
H26A H28B 3.0674 no .
H26B H27A 2.7718 no .
H26B H27B 2.2947 no .
H26B H27C 3.4115 no .
H26B H28A 3.5971 no .
H26B H28B 3.5275 no .
H26B H43C 2.7984 no .
H26B H44A 3.5692 no .
H26B H44C 2.4349 no .
H26C H27A 2.3699 no .
H26C H27B 2.8821 no .
H26C H27C 3.4680 no .
H26C H28A 2.8682 no .
H26C H28B 2.4319 no .
H26C H28C 3.5014 no .
H26C H44C 3.5610 no .
H27A H28A 3.5239 no .
H27A H28B 2.3863 no .
H27A H28C 2.9838 no .
H27A H43C 3.5344 no .
H27B H28B 3.4963 no .
H27B H28C 3.5786 no .
H27B H43B 3.2892 no .
H27B H43C 2.4847 no .
H27C H28A 3.5788 no .
H27C H28B 2.8568 no .
H27C H28C 2.5055 no .
H30A H32A 3.5999 no .
H30A H32B 2.5256 no .
H30A H32C 2.9850 no .
H30A H39B 2.5424 no .
H30A H39C 3.4175 no .
H30A H40A 3.1894 no .
H30B H31A 2.5777 no .
H30B H31C 3.0180 no .
H30B H39B 3.2569 no .
H30B H40A 2.6201 no .
H30B H40C 3.4342 no .
H30C H31A 3.0169 no .
H30C H31C 2.5388 no .
H30C H32B 2.9991 no .
H30C H32C 2.5307 no .
H30C H39B 3.2890 no .
H30C H40A 3.2793 no .
H31A H32A 3.5601 no .
H31A H32C 3.5861 no .
H31B H32A 2.4591 no .
H31B H32B 3.5605 no .
H31B H32C 2.9493 no .
H31C H32A 2.9575 no .
H31C H32B 3.5882 no .
H31C H32C 2.5057 no .
H33A H34A 2.7550 no .
H33A H34B 2.2613 no .
H33A H34C 3.3752 no .
H33A H35A 3.4824 no .
H33A H35B 3.1339 no .
H33B H34A 2.2183 no .
H33B H34B 2.7503 no .
H33B H34C 3.3502 no .
H33B H35A 2.4110 no .
H33B H35B 2.3411 no .
H33C H34A 3.3307 no .
H33C H34B 3.3557 no .
H33C H35A 2.9359 no .
H33C H35B 1.9443 no .
H34A H35A 2.2018 no .
H34A H35B 3.2240 no .
H34A H36B 3.4235 no .
H34B H35A 3.3394 no .
H34C H35A 2.6647 no .
H34C H35B 3.5438 no .
H34C H36B 2.8856 no .
H34C H38C 3.5308 no .
H35A H36A 2.1624 no .
H35A H36B 1.9409 no .
H35B H36A 1.9297 no .
H35B H36B 2.5978 no .
H35B H37A 2.6860 no .
H35B H37B 3.5075 no .
H36A H37A 2.3426 no .
H36A H37B 2.1453 no .
H36A H37C 3.2297 no .
H36A H38B 2.7727 no .
H36A H38C 3.2873 no .
H36B H37A 3.4257 no .
H36B H37B 3.1134 no .
H36B H38A 3.3097 no .
H36B H38B 2.4208 no .
H36B H38C 2.2670 no .
H37A H38A 3.4091 no .
H37A H38B 3.4012 no .
H37B H38A 2.8012 no .
H37B H38B 2.2890 no .
H37B H38C 3.4065 no .
H37C H38A 2.3015 no .
H37C H38B 2.7949 no .
H37C H38C 3.4132 no .
H39A H40A 2.8190 no .
H39A H40B 2.3581 no .
H39A H40C 3.4525 no .
H39A H41A 2.3939 no .
H39A H41B 2.5164 no .
H39B H40A 2.3310 no .
H39B H40B 2.8579 no .
H39B H40C 3.4403 no .
H39B H41A 3.2364 no .
H39B H41B 3.5597 no .
H39C H40A 3.4284 no .
H39C H40B 3.4472 no .
H39C H41A 2.1048 no .
H39C H41B 3.0790 no .
H40A H41B 3.3309 no .
H40B H41A 3.2437 no .
H40B H41B 2.1733 no .
H40B H42A 3.3102 no .
H40C H41A 3.5722 no .
H40C H41B 2.6557 no .
H40C H42A 2.7265 no .
H41A H42A 2.6128 no .
H41A H42B 1.9637 no .
H41A H43A 3.4158 no .
H41A H43B 2.6982 no .
H41B H42A 1.9545 no .
H41B H42B 2.1536 no .
H42A H43A 3.1878 no .
H42A H43B 3.4656 no .
H42A H44A 2.0840 no .
H42A H44B 2.3838 no .
H42A H44C 3.1846 no .
H42B H43A 2.1354 no .
H42B H43B 2.4811 no .
H42B H43C 3.2363 no .
H42B H44A 3.0566 no .
H42B H44B 2.4960 no .
H42B H44C 3.4954 no .
H43A H44A 3.3712 no .
H43A H44B 2.2436 no .
H43A H44C 2.7482 no .
H43B H44B 3.3872 no .
H43B H44C 3.4146 no .
H43C H44A 3.4106 no .
H43C H44B 2.8091 no .
H43C H44C 2.3010 no .
H46 H47 2.2555 no .
H46 H49A 3.3934 no .
H46 H49A 2.7830 no 12_555
H46 H49B 3.3884 no .
H46 H49B 2.7891 no 12_555
H46 H49C 2.4278 no .
H47 H48 2.2800 no .
Te1 H34A 3.5556 no 11_454
Te1 H42A 3.3009 no 7_544
Te2 H43A 3.3419 no 2_555
Te3 H36B 3.4290 no 11_454
Te3 H44B 3.5499 no 7_544
Te4 H41A 3.4849 no 2_555
Te4 H43B 3.4244 no 2_555
C2 H24C 3.2075 no 4_554
C2 H34A 3.3917 no 11_454
C2 H34B 3.2765 no 11_454
C2 H46 2.9909 no 3_555
C3 H31C 3.2557 no 10_554
C3 H40B 3.2010 no 7_544
C3 H41B 3.1167 no 7_544
C4 H10B 3.5196 no 10_554
C4 H10C 3.3326 no 10_554
C4 H31C 3.3247 no 10_554
C6 H27A 3.1505 no 2_555
C7 H15C 3.4596 no 3_555
C7 H19A 3.1156 no 4_555
C7 H36A 3.1767 no 14_545
C7 H37B 3.3207 no 14_545
C8 H15A 3.4887 no 3_555
C8 H28C 3.2546 no 3_555
C10 H4C 3.2485 no 14_545
C11 H49A 3.2471 no 4_555
C11 H49B 3.3584 no 9_555
C14 H18C 3.5308 no 2_555
C14 H19C 3.3548 no 2_555
C14 H38B 3.3755 no 8_555
C15 H7C 3.5225 no 11_454
C15 H8C 3.3097 no 11_454
C19 H7B 3.1217 no 4_554
C19 H14C 3.3638 no 6_544
C19 H36B 3.4457 no 11_454
C19 H38B 3.2492 no 11_454
C20 H26C 3.5943 no 7_544
C20 H44C 3.4725 no 7_544
C22 H32C 3.3138 no 15_445
C22 H47 3.2529 no 6_545
C23 H32C 3.0813 no 15_445
C23 H39A 3.0705 no 2_555
C23 H41A 3.3597 no 2_555
C24 H2C 3.2129 no 4_555
C24 H33A 3.4955 no 14_545
C24 H33B 3.0342 no 14_545
C24 H47 3.3452 no 6_545
C27 H6A 3.4397 no 6_544
C28 H8A 3.2185 no 11_454
C31 H3B 3.5867 no 14_545
C31 H4A 3.5132 no 14_545
C31 H33C 3.0947 no 14_545
C32 H22A 3.4925 no 7_544
C32 H22C 3.5448 no 7_544
C32 H23B 3.4085 no 7_544
C32 H23C 3.4360 no 7_544
C33 H24A 3.3299 no 10_554
C33 H24B 3.3807 no 10_554
C33 H31A 3.2216 no 10_554
C33 H31C 3.5645 no 10_554
C34 H2B 3.0870 no 3_555
C36 H19B 3.5834 no 3_555
C37 H7C 3.5455 no 10_554
C37 H11A 3.4755 no 10_554
C37 H16C 3.2198 no 8_555
C37 H49A 3.5800 no 3_555
C37 H49B 3.2111 no 2_555
C38 H14C 3.3218 no 8_555
C38 H16C 3.3042 no 8_555
C38 H19C 3.4844 no 3_555
C38 H27C 3.5991 no 3_555
C39 H23A 3.2742 no 6_544
C39 H23B 3.5635 no 6_544
C40 H3A 3.4922 no 15_445
C40 H48 3.1860 no 6_545
C41 H3A 3.4777 no 15_445
C41 H23A 3.4152 no 6_544
C44 H20C 3.3916 no 15_445
C45 H10C 3.4623 no 4_554
C45 H10C 3.4623 no 9_454
C45 H11C 3.0328 no 4_554
C45 H11C 3.0328 no 9_454
C45 H12C 3.0947 no 4_554
C45 H12C 3.0947 no 9_454
C46 H2A 3.4141 no 11_454
C46 H2C 3.5017 no 11_454
C46 H10C 3.0371 no 4_554
C46 H11C 3.4289 no 9_454
C46 H12C 3.0858 no 4_554
C46 H12C 2.9793 no 9_454
C47 H10C 3.5161 no 4_554
C47 H12C 2.9677 no 4_554
C47 H12C 2.8754 no 9_454
C47 H22B 3.3391 no 2_554
C47 H24B 3.4766 no 2_554
C48 H12C 2.8564 no 4_554
C48 H12C 2.8564 no 9_454
C48 H40A 3.2970 no 2_554
C48 H40A 3.2970 no 15_444
C49 H11C 2.9705 no 4_554
C49 H11C 2.9705 no 9_454
C49 H37C 3.4246 no 6_544
C49 H37C 3.4246 no 11_454
H2A C46 3.4141 no 3_555
H2A H34B 3.1687 no 11_454
H2A H46 2.5405 no 3_555
H2A H49A 3.1152 no 2_555
H2A H49B 3.4828 no 2_555
H2A H49C 2.7613 no 3_555
H2B C34 3.0870 no 11_454
H2B H24C 3.4290 no 4_554
H2B H34A 2.5968 no 11_454
H2B H34B 2.7562 no 11_454
H2B H34C 3.5115 no 11_454
H2C C24 3.2129 no 4_554
H2C C46 3.5017 no 3_555
H2C H24B 3.4376 no 4_554
H2C H24C 2.2811 no 4_554
H2C H34A 3.4497 no 11_454
H2C H34B 3.3907 no 11_454
H2C H46 2.5808 no 3_555
H3A C40 3.4922 no 7_544
H3A C41 3.4777 no 7_544
H3A H40B 2.7811 no 7_544
H3A H40C 3.4135 no 7_544
H3A H41B 2.5499 no 7_544
H3A H42A 3.2620 no 7_544
H3B C31 3.5867 no 10_554
H3B H30C 3.5330 no 10_554
H3B H31C 2.6474 no 10_554
H3B H40B 3.1103 no 7_544
H3C H23B 2.8203 no 4_554
H3C H24C 3.0491 no 4_554
H3C H30C 3.5894 no 10_554
H3C H31C 3.0545 no 10_554
H3C H32C 3.3962 no 10_554
H3C H40B 3.1829 no 7_544
H3C H41B 2.8205 no 7_544
H4A C31 3.5132 no 10_554
H4A H10B 3.5405 no 10_554
H4A H31B 3.4785 no 10_554
H4A H31C 2.7815 no 10_554
H4B H10B 3.3994 no 10_554
H4B H10C 3.0979 no 10_554
H4B H46 3.2756 no 3_555
H4B H49B 2.9966 no 2_555
H4B H49C 2.9188 no 3_555
H4C C10 3.2485 no 10_554
H4C H10A 3.4832 no 10_554
H4C H10B 3.0576 no 10_554
H4C H10C 2.7201 no 10_554
H4C H22A 3.3143 no 4_554
H4C H31C 3.0802 no 10_554
H4C H46 3.2247 no 3_555
H6A C27 3.4397 no 2_555
H6A H27A 2.7885 no 2_555
H6A H27B 3.2230 no 2_555
H6A H43C 3.1752 no 2_555
H6B H27A 3.0772 no 2_555
H6B H28B 3.4559 no 3_555
H6C H20A 3.3718 no 4_555
H6C H26C 3.5258 no 2_555
H6C H27A 3.0580 no 2_555
H6C H28B 3.0213 no 3_555
H7A H19A 3.3871 no 4_555
H7A H36A 2.6425 no 14_545
H7A H37B 3.3403 no 14_545
H7A H43A 3.5489 no 2_555
H7B C19 3.1217 no 4_555
H7B H15C 3.4172 no 3_555
H7B H19A 2.1828 no 4_555
H7B H19B 3.3914 no 4_555
H7B H19C 3.5576 no 4_555
H7B H36A 3.2681 no 14_545
H7B H37B 3.4778 no 14_545
H7C C15 3.5225 no 3_555
H7C C37 3.5455 no 14_545
H7C H15A 3.5691 no 3_555
H7C H15C 2.6786 no 3_555
H7C H19A 3.5258 no 4_555
H7C H36A 3.1187 no 14_545
H7C H37B 2.6607 no 14_545
H8A C28 3.2185 no 3_555
H8A H15A 3.2543 no 3_555
H8A H28A 3.3716 no 3_555
H8A H28B 3.2188 no 3_555
H8A H28C 2.5865 no 3_555
H8B H28C 3.0461 no 3_555
H8C C15 3.3097 no 3_555
H8C H15A 2.8270 no 3_555
H8C H15B 3.5787 no 3_555
H8C H15C 3.0367 no 3_555
H10A H4C 3.4832 no 14_545
H10A H22A 3.3100 no 7_544
H10B C4 3.5196 no 14_545
H10B H4A 3.5405 no 14_545
H10B H4B 3.3994 no 14_545
H10B H4C 3.0576 no 14_545
H10B H37A 3.3360 no 14_545
H10C C4 3.3326 no 14_545
H10C C45 3.4623 no 4_555
H10C C46 3.0371 no 4_555
H10C C47 3.5161 no 4_555
H10C H4B 3.0979 no 14_545
H10C H4C 2.7201 no 14_545
H10C H22A 3.5437 no 7_544
H10C H46 2.9192 no 4_555
H10C H49B 3.2750 no 9_555
H11A C37 3.4755 no 14_545
H11A H15C 3.5056 no 3_555
H11A H37A 3.1098 no 14_545
H11A H37B 2.9817 no 14_545
H11A H49A 3.5605 no 4_555
H11A H49B 3.5801 no 9_555
H11B H49A 3.5910 no 4_555
H11C C45 3.0328 no 4_555
H11C C46 3.4289 no 9_555
H11C C49 2.9705 no 4_555
H11C H37A 3.4159 no 14_545
H11C H37B 3.5070 no 14_545
H11C H46 3.5539 no 9_555
H11C H49A 2.3141 no 4_555
H11C H49B 2.4234 no 9_555
H11C H49C 3.2773 no 4_555
H11C H49C 3.1155 no 9_555
H12B H40B 3.3642 no 7_544
H12B H40C 3.3737 no 7_544
H12C C45 3.0947 no 4_555
H12C C46 3.0858 no 4_555
H12C C46 2.9793 no 9_555
H12C C47 2.9677 no 4_555
H12C C47 2.8754 no 9_555
H12C C48 2.8564 no 4_555
H12C H46 3.5092 no 9_555
H12C H47 3.4900 no 4_555
H12C H47 3.3667 no 9_555
H12C H48 3.3339 no 4_555
H14A H18C 3.5904 no 2_555
H14A H19C 3.5502 no 2_555
H14A H27A 3.4839 no 2_555
H14A H27B 3.5709 no 2_555
H14B H18B 3.3423 no 2_555
H14B H18C 3.0109 no 2_555
H14B H19C 3.3668 no 2_555
H14C C19 3.3638 no 2_555
H14C C38 3.3218 no 8_555
H14C H18C 3.4407 no 2_555
H14C H19A 3.1765 no 2_555
H14C H19C 2.6719 no 2_555
H14C H37B 3.3723 no 8_555
H14C H38A 3.3944 no 8_555
H14C H38B 2.4560 no 8_555
H15A C8 3.4887 no 11_454
H15A H7C 3.5691 no 11_454
H15A H8A 3.2543 no 11_454
H15A H8C 2.8270 no 11_454
H15A H34C 3.4516 no 11_454
H15B H8C 3.5787 no 11_454
H15B H34B 3.2211 no 11_454
H15C C7 3.4596 no 11_454
H15C H7B 3.4172 no 11_454
H15C H7C 2.6786 no 11_454
H15C H8C 3.0367 no 11_454
H15C H11A 3.5056 no 11_454
H15C H37B 2.8335 no 8_555
H16A H49A 3.3291 no 2_555
H16A H49B 3.4896 no 2_555
H16A H49C 3.0540 no 3_555
H16C C37 3.2198 no 8_555
H16C C38 3.3042 no 8_555
H16C H37B 2.9231 no 8_555
H16C H37C 2.6898 no 8_555
H16C H38A 2.7921 no 8_555
H16C H38B 3.0093 no 8_555
H16C H49A 3.4296 no 2_555
H16C H49C 3.5372 no 3_555
H18B H14B 3.3423 no 6_544
H18B H28A 2.9549 no 6_544
H18C C14 3.5308 no 6_544
H18C H14A 3.5904 no 6_544
H18C H14B 3.0109 no 6_544
H18C H14C 3.4407 no 6_544
H19A C7 3.1156 no 4_554
H19A H7A 3.3871 no 4_554
H19A H7B 2.1828 no 4_554
H19A H7C 3.5258 no 4_554
H19A H14C 3.1765 no 6_544
H19A H36B 3.5922 no 11_454
H19A H38B 3.3429 no 11_454
H19B C36 3.5834 no 11_454
H19B H7B 3.3914 no 4_554
H19B H36A 3.5092 no 11_454
H19B H36B 2.7697 no 11_454
H19B H38B 3.2278 no 11_454
H19B H44B 3.3304 no 7_544
H19B H44C 3.5556 no 7_544
H19C C14 3.3548 no 6_544
H19C C38 3.4844 no 11_454
H19C H7B 3.5576 no 4_554
H19C H14A 3.5502 no 6_544
H19C H14B 3.3668 no 6_544
H19C H14C 2.6719 no 6_544
H19C H36B 3.4815 no 11_454
H19C H38B 2.6745 no 11_454
H19C H38C 3.4546 no 11_454
H20A H6C 3.3718 no 4_554
H20A H26C 3.0199 no 7_544
H20A H44C 3.4535 no 7_544
H20C C44 3.3916 no 7_544
H20C H23C 3.5908 no 7_544
H20C H26B 3.5173 no 7_544
H20C H26C 3.5494 no 7_544
H20C H44A 3.5199 no 7_544
H20C H44B 3.5328 no 7_544
H20C H44C 2.6576 no 7_544
H22A C32 3.4925 no 15_445
H22A H4C 3.3143 no 4_555
H22A H10A 3.3100 no 15_445
H22A H10C 3.5437 no 15_445
H22A H32A 3.3923 no 15_445
H22A H32C 2.7874 no 15_445
H22A H47 3.2618 no 6_545
H22B C47 3.3391 no 6_545
H22B H47 2.5165 no 6_545
H22C C32 3.5448 no 15_445
H22C H32A 3.4346 no 15_445
H22C H32B 3.5202 no 15_445
H22C H32C 3.1094 no 15_445
H23A C39 3.2742 no 2_555
H23A C41 3.4152 no 2_555
H23A H39A 2.7436 no 2_555
H23A H39C 2.9505 no 2_555
H23A H41A 2.6347 no 2_555
H23A H41B 3.3358 no 2_555
H23B C32 3.4085 no 15_445
H23B C39 3.5635 no 2_555
H23B H3C 2.8203 no 4_555
H23B H30C 3.5131 no 15_445
H23B H32B 3.5338 no 15_445
H23B H32C 2.5126 no 15_445
H23B H39A 2.7072 no 2_555
H23B H41A 3.2285 no 2_555
H23B H41B 3.1312 no 2_555
H23C C32 3.4360 no 15_445
H23C H20C 3.5908 no 15_445
H23C H32B 3.1354 no 15_445
H23C H32C 2.8468 no 15_445
H23C H39A 3.2827 no 2_555
H24A C33 3.3299 no 14_545
H24A H33A 3.4102 no 14_545
H24A H33B 2.5456 no 14_545
H24A H41A 3.3800 no 2_555
H24A H42B 3.5662 no 2_555
H24B C33 3.3807 no 14_545
H24B C47 3.4766 no 6_545
H24B H2C 3.4376 no 4_555
H24B H33A 3.0152 no 14_545
H24B H33B 2.9725 no 14_545
H24B H47 2.6046 no 6_545
H24C C2 3.2075 no 4_555
H24C H2B 3.4290 no 4_555
H24C H2C 2.2811 no 4_555
H24C H3C 3.0491 no 4_555
H24C H33A 3.5048 no 14_545
H24C H33B 3.0948 no 14_545
H24C H46 3.5927 no 6_545
H24C H47 3.3753 no 6_545
H26B H20C 3.5173 no 15_445
H26C C20 3.5943 no 15_445
H26C H6C 3.5258 no 6_544
H26C H20A 3.0199 no 15_445
H26C H20C 3.5494 no 15_445
H27A C6 3.1505 no 6_544
H27A H6A 2.7885 no 6_544
H27A H6B 3.0772 no 6_544
H27A H6C 3.0580 no 6_544
H27A H14A 3.4839 no 6_544
H27B H6A 3.2230 no 6_544
H27B H14A 3.5709 no 6_544
H27C C38 3.5991 no 11_454
H27C H38B 3.2403 no 11_454
H27C H38C 3.1447 no 11_454
H28A H8A 3.3716 no 11_454
H28A H18B 2.9549 no 2_555
H28B H6B 3.4559 no 11_454
H28B H6C 3.0213 no 11_454
H28B H8A 3.2188 no 11_454
H28C C8 3.2546 no 11_454
H28C H8A 2.5865 no 11_454
H28C H8B 3.0461 no 11_454
H28C H38C 3.5406 no 11_454
H30C H3B 3.5330 no 14_545
H30C H3C 3.5894 no 14_545
H30C H23B 3.5131 no 7_544
H30C H39A 3.0131 no 8_545
H30C H40B 3.1320 no 8_545
H31A C33 3.2216 no 14_545
H31A H33A 3.2752 no 14_545
H31A H33B 3.0428 no 14_545
H31A H33C 2.8195 no 14_545
H31B H4A 3.4785 no 14_545
H31B H33C 3.1228 no 14_545
H31C C3 3.2557 no 14_545
H31C C4 3.3247 no 14_545
H31C C33 3.5645 no 14_545
H31C H3B 2.6474 no 14_545
H31C H3C 3.0545 no 14_545
H31C H4A 2.7815 no 14_545
H31C H4C 3.0802 no 14_545
H31C H33C 2.8248 no 14_545
H32A H22A 3.3923 no 7_544
H32A H22C 3.4346 no 7_544
H32A H44A 3.3679 no 7_544
H32B H22C 3.5202 no 7_544
H32B H23B 3.5338 no 7_544
H32B H23C 3.1354 no 7_544
H32B H44A 3.3016 no 7_544
H32B H44C 3.5302 no 7_544
H32C C22 3.3138 no 7_544
H32C C23 3.0813 no 7_544
H32C H3C 3.3962 no 14_545
H32C H22A 2.7874 no 7_544
H32C H22C 3.1094 no 7_544
H32C H23B 2.5126 no 7_544
H32C H23C 2.8468 no 7_544
H33A C24 3.4955 no 10_554
H33A H24A 3.4102 no 10_554
H33A H24B 3.0152 no 10_554
H33A H24C 3.5048 no 10_554
H33A H31A 3.2752 no 10_554
H33B C24 3.0342 no 10_554
H33B H24A 2.5456 no 10_554
H33B H24B 2.9725 no 10_554
H33B H24C 3.0948 no 10_554
H33B H31A 3.0428 no 10_554
H33B H42B 3.4085 no 13_555
H33C C31 3.0947 no 10_554
H33C H31A 2.8195 no 10_554
H33C H31B 3.1228 no 10_554
H33C H31C 2.8248 no 10_554
H34A Te1 3.5556 no 3_555
H34A C2 3.3917 no 3_555
H34A H2B 2.5968 no 3_555
H34A H2C 3.4497 no 3_555
H34A H42B 3.2536 no 13_555
H34B C2 3.2765 no 3_555
H34B H2A 3.1687 no 3_555
H34B H2B 2.7562 no 3_555
H34B H2C 3.3907 no 3_555
H34B H15B 3.2211 no 3_555
H34C H2B 3.5115 no 3_555
H34C H15A 3.4516 no 3_555
H35A H42B 3.1345 no 13_555
H35A H43A 2.8027 no 13_555
H35A H44B 2.9514 no 13_555
H35B H43A 3.5697 no 13_555
H36A C7 3.1767 no 10_554
H36A H7A 2.6425 no 10_554
H36A H7B 3.2681 no 10_554
H36A H7C 3.1187 no 10_554
H36A H19B 3.5092 no 3_555
H36B Te3 3.4290 no 3_555
H36B C19 3.4457 no 3_555
H36B H19A 3.5922 no 3_555
H36B H19B 2.7697 no 3_555
H36B H19C 3.4815 no 3_555
H36B H44B 3.5009 no 13_555
H37A H10B 3.3360 no 10_554
H37A H11A 3.1098 no 10_554
H37A H11C 3.4159 no 10_554
H37A H49A 3.5893 no 3_555
H37A H49B 3.0584 no 2_555
H37A H49C 3.5087 no 3_555
H37B C7 3.3207 no 10_554
H37B H7A 3.3403 no 10_554
H37B H7B 3.4778 no 10_554
H37B H7C 2.6607 no 10_554
H37B H11A 2.9817 no 10_554
H37B H11C 3.5070 no 10_554
H37B H14C 3.3723 no 8_555
H37B H15C 2.8335 no 8_555
H37B H16C 2.9231 no 8_555
H37B H49A 3.5881 no 3_555
H37B H49B 3.4453 no 2_555
H37C C49 3.4246 no 2_555
H37C H16C 2.6898 no 8_555
H37C H49A 3.5713 no 2_555
H37C H49A 3.0145 no 3_555
H37C H49B 2.6526 no 2_555
H37C H49C 2.9782 no 3_555
H38A H14C 3.3944 no 8_555
H38A H16C 2.7921 no 8_555
H38B C14 3.3755 no 8_555
H38B C19 3.2492 no 3_555
H38B H14C 2.4560 no 8_555
H38B H16C 3.0093 no 8_555
H38B H19A 3.3429 no 3_555
H38B H19B 3.2278 no 3_555
H38B H19C 2.6745 no 3_555
H38B H27C 3.2403 no 3_555
H38C H19C 3.4546 no 3_555
H38C H27C 3.1447 no 3_555
H38C H28C 3.5406 no 3_555
H39A C23 3.0705 no 6_544
H39A H23A 2.7436 no 6_544
H39A H23B 2.7072 no 6_544
H39A H23C 3.2827 no 6_544
H39A H30C 3.0131 no 8_545
H39A H39B 3.5463 no 8_545
H39B H39A 3.5463 no 8_545
H39B H39B 2.8798 no 8_545
H39C H23A 2.9505 no 6_544
H40A C48 3.2970 no 6_545
H40A H40A 3.4403 no 8_545
H40A H47 3.2349 no 6_545
H40A H48 2.5349 no 6_545
H40B C3 3.2010 no 15_445
H40B H3A 2.7811 no 15_445
H40B H3B 3.1103 no 15_445
H40B H3C 3.1829 no 15_445
H40B H12B 3.3642 no 15_445
H40B H30C 3.1320 no 8_545
H40B H48 3.2057 no 6_545
H40C H3A 3.4135 no 15_445
H40C H12B 3.3737 no 15_445
H40C H47 3.2886 no 6_545
H40C H48 3.3485 no 6_545
H41A Te4 3.4849 no 6_544
H41A C23 3.3597 no 6_544
H41A H23A 2.6347 no 6_544
H41A H23B 3.2285 no 6_544
H41A H24A 3.3800 no 6_544
H41B C3 3.1167 no 15_445
H41B H3A 2.5499 no 15_445
H41B H3C 2.8205 no 15_445
H41B H23A 3.3358 no 6_544
H41B H23B 3.1312 no 6_544
H42A Te1 3.3009 no 15_445
H42A H3A 3.2620 no 15_445
H42B H24A 3.5662 no 6_544
H42B H33B 3.4085 no 13_445
H42B H34A 3.2536 no 13_445
H42B H35A 3.1345 no 13_445
H43A Te2 3.3419 no 6_544
H43A H7A 3.5489 no 6_544
H43A H35A 2.8027 no 13_445
H43A H35B 3.5697 no 13_445
H43B Te4 3.4244 no 6_544
H43C H6A 3.1752 no 6_544
H44A H20C 3.5199 no 15_445
H44A H32A 3.3679 no 15_445
H44A H32B 3.3016 no 15_445
H44B Te3 3.5499 no 15_445
H44B H19B 3.3304 no 15_445
H44B H20C 3.5328 no 15_445
H44B H35A 2.9514 no 13_445
H44B H36B 3.5009 no 13_445
H44C C20 3.4725 no 15_445
H44C H19B 3.5556 no 15_445
H44C H20A 3.4535 no 15_445
H44C H20C 2.6576 no 15_445
H44C H32B 3.5302 no 15_445
H46 C2 2.9909 no 11_454
H46 H2A 2.5405 no 11_454
H46 H2C 2.5808 no 11_454
H46 H4B 3.2756 no 11_454
H46 H4C 3.2247 no 11_454
H46 H10C 2.9192 no 4_554
H46 H11C 3.5539 no 9_454
H46 H12C 3.5092 no 9_454
H46 H24C 3.5927 no 2_554
H47 C22 3.2529 no 2_554
H47 C24 3.3452 no 2_554
H47 H12C 3.4900 no 4_554
H47 H12C 3.3667 no 9_454
H47 H22A 3.2618 no 2_554
H47 H22B 2.5165 no 2_554
H47 H24B 2.6046 no 2_554
H47 H24C 3.3753 no 2_554
H47 H40A 3.2349 no 2_554
H47 H40C 3.2886 no 2_554
H48 C40 3.1860 no 2_554
H48 C40 3.1860 no 15_444
H48 H12C 3.3339 no 4_554
H48 H12C 3.3339 no 9_454
H48 H40A 2.5349 no 2_554
H48 H40A 2.5349 no 15_444
H48 H40B 3.2057 no 2_554
H48 H40B 3.2057 no 15_444
H48 H40C 3.3485 no 2_554
H48 H40C 3.3485 no 15_444
H49A C11 3.2471 no 4_554
H49A C37 3.5800 no 11_454
H49A H2A 3.1152 no 6_544
H49A H11A 3.5605 no 4_554
H49A H11B 3.5910 no 4_554
H49A H11C 2.3141 no 4_554
H49A H16A 3.3291 no 6_544
H49A H16C 3.4296 no 6_544
H49A H37A 3.5893 no 11_454
H49A H37B 3.5881 no 11_454
H49A H37C 3.5713 no 6_544
H49A H37C 3.0145 no 11_454
H49B C11 3.3584 no 9_454
H49B C37 3.2111 no 6_544
H49B H2A 3.4828 no 6_544
H49B H4B 2.9966 no 6_544
H49B H10C 3.2750 no 9_454
H49B H11A 3.5801 no 9_454
H49B H11C 2.4234 no 9_454
H49B H16A 3.4896 no 6_544
H49B H37A 3.0584 no 6_544
H49B H37B 3.4453 no 6_544
H49B H37C 2.6526 no 6_544
H49C H2A 2.7613 no 11_454
H49C H4B 2.9188 no 11_454
H49C H11C 3.2773 no 4_554
H49C H11C 3.1155 no 9_454
H49C H16A 3.0540 no 11_454
H49C H16C 3.5372 no 11_454
H49C H37A 3.5087 no 11_454
H49C H37C 2.9782 no 11_454

loop_
_geom_torsion_atom_site_label_1
_geom_torsion_atom_site_label_2
_geom_torsion_atom_site_label_3
_geom_torsion_atom_site_label_4
_geom_torsion
_geom_torsion_publ_flag
_geom_torsion_site_symmetry_1
_geom_torsion_site_symmetry_3
_geom_torsion_site_symmetry_4
Te5 Te1 P1 P2 18.36(17) no . . .
Te5 Te1 P1 N1 -161.3(2) no . . .
Te5 Te1 P1 N3 63.40(19) no . . .
Te5 Te1 P1 N4 -26.16(19) no . . .
P1 Te1 Te5 Te2 -26.44(11) no . . .
P1 Te1 Te5 Te3 157.46(10) no . . .
Te5 Te2 P2 P1 -16.65(17) no . . .
Te5 Te2 P2 N2 162.1(2) no . . .
Te5 Te2 P2 N3 -61.5(2) no . . .
Te5 Te2 P2 N4 27.53(19) no . . .
P2 Te2 Te5 Te1 25.84(11) no . . .
P2 Te2 Te5 Te4 -157.11(11) no . . .
Te5 Te3 P3 P4 22.33(17) no . . .
Te5 Te3 P3 N5 -156.8(2) no . . .
Te5 Te3 P3 N7 67.7(2) no . . .
Te5 Te3 P3 N8 -22.69(19) no . . .
P3 Te3 Te5 Te1 143.95(10) no . . .
P3 Te3 Te5 Te4 -33.21(11) no . . .
Te5 Te4 P4 P3 -21.87(17) no . . .
Te5 Te4 P4 N6 158.4(2) no . . .
Te5 Te4 P4 N7 -67.4(2) no . . .
Te5 Te4 P4 N8 22.7(2) no . . .
P4 Te4 Te5 Te2 -143.30(11) no . . .
P4 Te4 Te5 Te3 32.84(11) no . . .
Te1 P1 P2 Te2 -1.3(3) no . . .
Te1 P1 P2 Na1 174.4(2) no . . .
Te1 P1 P2 N2 179.9(2) no . . .
Te1 P1 P2 N3 89.6(2) no . . .
Te1 P1 P2 N4 -89.0(2) no . . .
Te1 P1 N1 Na1 -173.7(2) no . . .
Te1 P1 N1 C1 0.3(14) no . . .
Te1 P1 N3 P2 -109.5(4) no . . .
Te1 P1 N3 C9 58.3(10) no . . .
Te1 P1 N4 P2 109.7(4) no . . .
Te1 P1 N4 C13 -84.7(9) no . . .
P2 P1 Na1 P2 0.00(10) no . . .
P2 P1 Na1 N1 -173.9(2) no . . .
P2 P1 Na1 N2 -2.84(13) no . . .
P2 P1 Na1 N9 119.8(3) no . . .
P2 P1 Na1 N10 -118.1(4) no . . .
Na1 P1 P2 Te2 -175.8(2) no . . .
Na1 P1 P2 Na1 -0.00(11) no . . .
Na1 P1 P2 N2 5.5(2) no . . .
Na1 P1 P2 N3 -84.84(19) no . . .
Na1 P1 P2 N4 96.53(19) no . . .
P2 P1 N1 Na1 6.6(6) no . . .
P2 P1 N1 C1 -179.4(8) no . . .
N1 P1 P2 Te2 178.4(6) no . . .
N1 P1 P2 Na1 -5.9(6) no . . .
N1 P1 P2 N2 -0.4(7) no . . .
N1 P1 P2 N3 -90.7(6) no . . .
N1 P1 P2 N4 90.7(6) no . . .
P2 P1 N3 P2 0.00(14) no . . .
P2 P1 N3 C9 167.7(14) no . . .
N3 P1 P2 Te2 -90.9(6) no . . .
N3 P1 P2 Na1 84.8(6) no . . .
N3 P1 P2 N2 90.3(6) no . . .
N3 P1 P2 N3 -0.0(6) no . . .
N3 P1 P2 N4 -178.6(6) no . . .
P2 P1 N4 P2 -0.00(14) no . . .
P2 P1 N4 C13 165.6(13) no . . .
N4 P1 P2 Te2 87.7(6) no . . .
N4 P1 P2 Na1 -96.5(6) no . . .
N4 P1 P2 N2 -91.1(6) no . . .
N4 P1 P2 N3 178.6(6) no . . .
N4 P1 P2 N4 -0.0(6) no . . .
Na1 P1 N1 Na1 0.00(12) no . . .
Na1 P1 N1 C1 174.0(14) no . . .
N1 P1 Na1 P2 173.9(6) no . . .
N1 P1 Na1 N1 -0.0(6) no . . .
N1 P1 Na1 N2 171.0(6) no . . .
N1 P1 Na1 N9 -66.4(6) no . . .
N1 P1 Na1 N10 55.7(7) no . . .
Na1 P1 N3 P2 77.7(4) no . . .
Na1 P1 N3 C9 -114.6(10) no . . .
N3 P1 Na1 P2 -45.0(4) no . . .
N3 P1 Na1 N1 141.2(5) no . . .
N3 P1 Na1 N2 -47.8(5) no . . .
N3 P1 Na1 N9 74.8(5) no . . .
N3 P1 Na1 N10 -163.1(6) no . . .
Na1 P1 N4 P2 -69.7(4) no . . .
Na1 P1 N4 C13 95.9(9) no . . .
N4 P1 Na1 P2 42.3(4) no . . .
N4 P1 Na1 N1 -131.6(5) no . . .
N4 P1 Na1 N2 39.5(4) no . . .
N4 P1 Na1 N9 162.1(5) no . . .
N4 P1 Na1 N10 -75.8(6) no . . .
N1 P1 N3 P2 111.6(7) no . . .
N1 P1 N3 C9 -80.6(11) no . . .
N3 P1 N1 Na1 -39.8(7) no . . .
N3 P1 N1 C1 134.2(11) no . . .
N1 P1 N4 P2 -111.5(7) no . . .
N1 P1 N4 C13 54.1(12) no . . .
N4 P1 N1 Na1 52.6(7) no . . .
N4 P1 N1 C1 -133.4(11) no . . .
N3 P1 N4 P2 0.9(6) no . . .
N3 P1 N4 C13 166.5(10) no . . .
N4 P1 N3 P2 -0.9(6) no . . .
N4 P1 N3 C9 166.8(10) no . . .
Te2 P2 N2 Na1 175.2(2) no . . .
Te2 P2 N2 C5 4.7(15) no . . .
Te2 P2 N3 P1 108.5(4) no . . .
Te2 P2 N3 C9 -59.5(10) no . . .
Te2 P2 N4 P1 -110.6(4) no . . .
Te2 P2 N4 C13 83.8(9) no . . .
P1 P2 Na1 P1 -0.00(10) no . . .
P1 P2 Na1 N1 3.10(13) no . . .
P1 P2 Na1 N2 174.4(3) no . . .
P1 P2 Na1 N9 -112.0(4) no . . .
P1 P2 Na1 N10 124.5(4) no . . .
P1 P2 N2 Na1 -6.0(6) no . . .
P1 P2 N2 C5 -176.6(9) no . . .
P1 P2 N3 P1 -0.00(13) no . . .
P1 P2 N3 C9 -168.0(13) no . . .
P1 P2 N4 P1 -0.00(13) no . . .
P1 P2 N4 C13 -165.5(13) no . . .
Na1 P2 N2 Na1 0.00(12) no . . .
Na1 P2 N2 C5 -170.6(15) no . . .
N2 P2 Na1 P1 -174.4(6) no . . .
N2 P2 Na1 N1 -171.3(6) no . . .
N2 P2 Na1 N2 -0.0(5) no . . .
N2 P2 Na1 N9 73.7(7) no . . .
N2 P2 Na1 N10 -49.9(7) no . . .
Na1 P2 N3 P1 -76.9(4) no . . .
Na1 P2 N3 C9 115.1(10) no . . .
N3 P2 Na1 P1 44.8(5) no . . .
N3 P2 Na1 N1 47.9(5) no . . .
N3 P2 Na1 N2 -140.8(5) no . . .
N3 P2 Na1 N9 -67.2(6) no . . .
N3 P2 Na1 N10 169.3(6) no . . .
Na1 P2 N4 P1 68.8(4) no . . .
Na1 P2 N4 C13 -96.7(9) no . . .
N4 P2 Na1 P1 -42.5(4) no . . .
N4 P2 Na1 N1 -39.4(4) no . . .
N4 P2 Na1 N2 131.9(5) no . . .
N4 P2 Na1 N9 -154.5(5) no . . .
N4 P2 Na1 N10 82.0(6) no . . .
N2 P2 N3 P1 -111.5(7) no . . .
N2 P2 N3 C9 80.5(11) no . . .
N3 P2 N2 Na1 39.7(7) no . . .
N3 P2 N2 C5 -130.9(11) no . . .
N2 P2 N4 P1 111.1(7) no . . .
N2 P2 N4 C13 -54.5(12) no . . .
N4 P2 N2 Na1 -52.0(7) no . . .
N4 P2 N2 C5 137.4(11) no . . .
N3 P2 N4 P1 -0.9(6) no . . .
N3 P2 N4 C13 -166.4(10) no . . .
N4 P2 N3 P1 0.9(6) no . . .
N4 P2 N3 C9 -167.1(10) no . . .
Te3 P3 P4 Te4 -0.3(3) no . . .
Te3 P3 P4 Na2 174.2(2) no . . .
Te3 P3 P4 N6 179.4(2) no . . .
Te3 P3 P4 N7 91.6(2) no . . .
Te3 P3 P4 N8 -90.3(2) no . . .
Te3 P3 N5 Na2 -173.6(2) no . . .
Te3 P3 N5 C17 -0.1(16) no . . .
Te3 P3 N7 P4 -107.0(4) no . . .
Te3 P3 N7 C25 58.3(11) no . . .
Te3 P3 N8 P4 107.9(4) no . . .
Te3 P3 N8 C29 -84.7(10) no . . .
P4 P3 Na2 P4 -0.00(10) no . . .
P4 P3 Na2 N5 -173.2(3) no . . .
P4 P3 Na2 N6 -2.79(13) no . . .
P4 P3 Na2 N11 -125.6(4) no . . .
P4 P3 Na2 N12 110.4(4) no . . .
Na2 P3 P4 Te4 -174.5(2) no . . .
Na2 P3 P4 Na2 0.00(12) no . . .
Na2 P3 P4 N6 5.2(2) no . . .
Na2 P3 P4 N7 -82.60(19) no . . .
Na2 P3 P4 N8 95.6(2) no . . .
P4 P3 N5 Na2 7.3(7) no . . .
P4 P3 N5 C17 -179.3(10) no . . .
N5 P3 P4 Te4 178.8(6) no . . .
N5 P3 P4 Na2 -6.7(6) no . . .
N5 P3 P4 N6 -1.4(7) no . . .
N5 P3 P4 N7 -89.3(7) no . . .
N5 P3 P4 N8 88.9(7) no . . .
P4 P3 N7 P4 0.00(14) no . . .
P4 P3 N7 C25 165.4(14) no . . .
N7 P3 P4 Te4 -91.9(6) no . . .
N7 P3 P4 Na2 82.6(6) no . . .
N7 P3 P4 N6 87.8(6) no . . .
N7 P3 P4 N7 0.0(6) no . . .
N7 P3 P4 N8 178.2(6) no . . .
P4 P3 N8 P4 0.00(14) no . . .
P4 P3 N8 C29 167.4(13) no . . .
N8 P3 P4 Te4 89.9(6) no . . .
N8 P3 P4 Na2 -95.6(6) no . . .
N8 P3 P4 N6 -90.3(6) no . . .
N8 P3 P4 N7 -178.2(6) no . . .
N8 P3 P4 N8 0.0(6) no . . .
Na2 P3 N5 Na2 0.00(13) no . . .
Na2 P3 N5 C17 173.5(16) no . . .
N5 P3 Na2 P4 173.2(7) no . . .
N5 P3 Na2 N5 -0.0(6) no . . .
N5 P3 Na2 N6 170.4(7) no . . .
N5 P3 Na2 N11 47.6(7) no . . .
N5 P3 Na2 N12 -76.4(7) no . . .
Na2 P3 N7 P4 77.9(5) no . . .
Na2 P3 N7 C25 -116.8(10) no . . .
N7 P3 Na2 P4 -46.1(5) no . . .
N7 P3 Na2 N5 140.8(5) no . . .
N7 P3 Na2 N6 -48.9(5) no . . .
N7 P3 Na2 N11 -171.6(6) no . . .
N7 P3 Na2 N12 64.4(6) no . . .
Na2 P3 N8 P4 -69.1(4) no . . .
Na2 P3 N8 C29 98.4(10) no . . .
N8 P3 Na2 P4 43.4(4) no . . .
N8 P3 Na2 N5 -129.8(5) no . . .
N8 P3 Na2 N6 40.6(4) no . . .
N8 P3 Na2 N11 -82.2(5) no . . .
N8 P3 Na2 N12 153.8(5) no . . .
N5 P3 N7 P4 112.6(7) no . . .
N5 P3 N7 C25 -82.1(11) no . . .
N7 P3 N5 Na2 -39.0(7) no . . .
N7 P3 N5 C17 134.5(12) no . . .
N5 P3 N8 P4 -112.8(7) no . . .
N5 P3 N8 C29 54.6(12) no . . .
N8 P3 N5 Na2 53.4(7) no . . .
N8 P3 N5 C17 -133.2(12) no . . .
N7 P3 N8 P4 -1.2(6) no . . .
N7 P3 N8 C29 166.2(10) no . . .
N8 P3 N7 P4 1.2(6) no . . .
N8 P3 N7 C25 166.6(10) no . . .
Te4 P4 N6 Na2 173.9(2) no . . .
Te4 P4 N6 C21 -1.9(13) no . . .
Te4 P4 N7 P3 107.7(4) no . . .
Te4 P4 N7 C25 -58.1(10) no . . .
Te4 P4 N8 P3 -108.9(4) no . . .
Te4 P4 N8 C29 83.3(9) no . . .
P3 P4 Na2 P3 -0.00(10) no . . .
P3 P4 Na2 N5 3.37(13) no . . .
P3 P4 Na2 N6 174.5(3) no . . .
P3 P4 Na2 N11 114.3(4) no . . .
P3 P4 Na2 N12 -122.3(4) no . . .
P3 P4 N6 Na2 -5.9(6) no . . .
P3 P4 N6 C21 178.3(8) no . . .
P3 P4 N7 P3 -0.00(13) no . . .
P3 P4 N7 C25 -165.8(13) no . . .
P3 P4 N8 P3 0.00(13) no . . .
P3 P4 N8 C29 -167.8(13) no . . .
Na2 P4 N6 Na2 -0.00(14) no . . .
Na2 P4 N6 C21 -175.8(13) no . . .
N6 P4 Na2 P3 -174.5(6) no . . .
N6 P4 Na2 N5 -171.2(6) no . . .
N6 P4 Na2 N6 0.0(5) no . . .
N6 P4 Na2 N11 -60.2(7) no . . .
N6 P4 Na2 N12 63.2(6) no . . .
Na2 P4 N7 P3 -79.3(4) no . . .
Na2 P4 N7 C25 114.9(10) no . . .
N7 P4 Na2 P3 45.3(5) no . . .
N7 P4 Na2 N5 48.6(5) no . . .
N7 P4 Na2 N6 -140.2(5) no . . .
N7 P4 Na2 N11 159.6(6) no . . .
N7 P4 Na2 N12 -77.0(6) no . . .
Na2 P4 N8 P3 70.4(4) no . . .
Na2 P4 N8 C29 -97.4(9) no . . .
N8 P4 Na2 P3 -42.4(4) no . . .
N8 P4 Na2 N5 -39.1(4) no . . .
N8 P4 Na2 N6 132.1(5) no . . .
N8 P4 Na2 N11 71.9(6) no . . .
N8 P4 Na2 N12 -164.7(5) no . . .
N6 P4 N7 P3 -113.5(7) no . . .
N6 P4 N7 C25 80.7(11) no . . .
N7 P4 N6 Na2 39.7(7) no . . .
N7 P4 N6 C21 -136.1(10) no . . .
N6 P4 N8 P3 111.7(7) no . . .
N6 P4 N8 C29 -56.2(11) no . . .
N8 P4 N6 Na2 -51.7(7) no . . .
N8 P4 N6 C21 132.5(10) no . . .
N7 P4 N8 P3 1.2(6) no . . .
N7 P4 N8 C29 -166.6(10) no . . .
N8 P4 N7 P3 -1.2(5) no . . .
N8 P4 N7 C25 -167.0(10) no . . .
P1 Na1 N1 P1 -0.00(15) no . . .
P1 Na1 N1 C1 -174.1(14) no . . .
P1 Na1 N2 P2 4.3(4) no . . .
P1 Na1 N2 C5 175.7(9) no . . .
P1 Na1 N9 C33 22.9(11) no . . .
P1 Na1 N9 C34 -102.0(9) no . . .
P1 Na1 N9 C35 133.4(6) no . . .
P1 Na1 N10 C36 -139.4(6) no . . .
P1 Na1 N10 C37 -22.4(13) no . . .
P1 Na1 N10 C38 97.8(10) no . . .
P2 Na1 N1 P1 -4.7(4) no . . .
P2 Na1 N1 C1 -178.7(9) no . . .
P2 Na1 N2 P2 0.00(15) no . . .
P2 Na1 N2 C5 171.4(13) no . . .
P2 Na1 N9 C33 92.0(10) no . . .
P2 Na1 N9 C34 -32.9(11) no . . .
P2 Na1 N9 C35 -157.5(5) no . . .
P2 Na1 N10 C36 143.4(6) no . . .
P2 Na1 N10 C37 -99.5(9) no . . .
P2 Na1 N10 C38 20.6(12) no . . .
N1 Na1 N2 P2 8.9(6) no . . .
N1 Na1 N2 C5 -179.7(8) no . . .
N2 Na1 N1 P1 -9.1(6) no . . .
N2 Na1 N1 C1 176.8(9) no . . .
N1 Na1 N9 C33 -7.4(10) no . . .
N1 Na1 N9 C34 -132.3(8) no . . .
N1 Na1 N9 C35 103.1(8) no . . .
N9 Na1 N1 P1 131.3(6) no . . .
N9 Na1 N1 C1 -42.7(11) no . . .
N1 Na1 N10 C36 -111.3(8) no . . .
N1 Na1 N10 C37 5.8(11) no . . .
N1 Na1 N10 C38 125.9(8) no . . .
N10 Na1 N1 P1 -143.2(6) no . . .
N10 Na1 N1 C1 42.7(11) no . . .
N2 Na1 N9 C33 126.0(8) no . . .
N2 Na1 N9 C34 1.1(10) no . . .
N2 Na1 N9 C35 -123.5(7) no . . .
N9 Na1 N2 P2 -128.6(6) no . . .
N9 Na1 N2 C5 42.8(11) no . . .
N2 Na1 N10 C36 118.8(8) no . . .
N2 Na1 N10 C37 -124.2(8) no . . .
N2 Na1 N10 C38 -4.0(10) no . . .
N10 Na1 N2 P2 145.4(6) no . . .
N10 Na1 N2 C5 -43.2(10) no . . .
N9 Na1 N10 C36 0.1(8) no . . .
N9 Na1 N10 C37 117.1(9) no . . .
N9 Na1 N10 C38 -122.7(9) no . . .
N10 Na1 N9 C33 -123.6(9) no . . .
N10 Na1 N9 C34 111.6(9) no . . .
N10 Na1 N9 C35 -13.0(7) no . . .
P3 Na2 N5 P3 -0.00(16) no . . .
P3 Na2 N5 C17 -174.3(14) no . . .
P3 Na2 N6 P4 4.2(4) no . . .
P3 Na2 N6 C21 179.8(10) no . . .
P3 Na2 N11 C39 -19.7(13) no . . .
P3 Na2 N11 C40 107.0(9) no . . .
P3 Na2 N11 C41 -133.5(6) no . . .
P3 Na2 N12 C42 145.7(5) no . . .
P3 Na2 N12 C43 27.7(11) no . . .
P3 Na2 N12 C44 -93.4(9) no . . .
P4 Na2 N5 P3 -5.2(5) no . . .
P4 Na2 N5 C17 -179.5(10) no . . .
P4 Na2 N6 P4 0.00(15) no . . .
P4 Na2 N6 C21 175.6(14) no . . .
P4 Na2 N11 C39 -94.8(11) no . . .
P4 Na2 N11 C40 31.9(14) no . . .
P4 Na2 N11 C41 151.4(5) no . . .
P4 Na2 N12 C42 -144.4(5) no . . .
P4 Na2 N12 C43 97.6(8) no . . .
P4 Na2 N12 C44 -23.5(12) no . . .
N5 Na2 N6 P4 8.9(7) no . . .
N5 Na2 N6 C21 -175.4(9) no . . .
N6 Na2 N5 P3 -9.8(7) no . . .
N6 Na2 N5 C17 175.9(8) no . . .
N5 Na2 N11 C39 3.1(11) no . . .
N5 Na2 N11 C40 129.8(9) no . . .
N5 Na2 N11 C41 -110.7(8) no . . .
N11 Na2 N5 P3 -145.7(6) no . . .
N11 Na2 N5 C17 40.1(11) no . . .
N5 Na2 N12 C42 110.8(8) no . . .
N5 Na2 N12 C43 -7.2(10) no . . .
N5 Na2 N12 C44 -128.3(8) no . . .
N12 Na2 N5 P3 127.4(6) no . . .
N12 Na2 N5 C17 -46.9(11) no . . .
N6 Na2 N11 C39 -125.3(9) no . . .
N6 Na2 N11 C40 1.4(12) no . . .
N6 Na2 N11 C41 120.9(8) no . . .
N11 Na2 N6 P4 140.6(6) no . . .
N11 Na2 N6 C21 -43.8(12) no . . .
N6 Na2 N12 C42 -115.1(7) no . . .
N6 Na2 N12 C43 126.9(7) no . . .
N6 Na2 N12 C44 5.8(11) no . . .
N12 Na2 N6 P4 -133.4(6) no . . .
N12 Na2 N6 C21 42.2(11) no . . .
N11 Na2 N12 C42 2.8(7) no . . .
N11 Na2 N12 C43 -115.2(9) no . . .
N11 Na2 N12 C44 123.7(10) no . . .
N12 Na2 N11 C39 125.2(10) no . . .
N12 Na2 N11 C40 -108.1(10) no . . .
N12 Na2 N11 C41 11.4(8) no . . .
P1 N1 C1 C2 57.1(18) no . . .
P1 N1 C1 C3 -66.5(19) no . . .
P1 N1 C1 C4 175.6(10) no . . .
Na1 N1 C1 C2 -130.9(10) no . . .
Na1 N1 C1 C3 105.5(12) no . . .
Na1 N1 C1 C4 -12.4(19) no . . .
P2 N2 C5 C6 -85.7(17) no . . .
P2 N2 C5 C7 41(2) no . . .
P2 N2 C5 C8 155.1(11) no . . .
Na1 N2 C5 C6 106.5(13) no . . .
Na1 N2 C5 C7 -127.0(11) no . . .
Na1 N2 C5 C8 -12.7(18) no . . .
P1 N3 C9 C10 -85.0(17) no . . .
P1 N3 C9 C11 152.8(9) no . . .
P1 N3 C9 C12 36.5(18) no . . .
P2 N3 C9 C10 79.0(17) no . . .
P2 N3 C9 C11 -43.2(18) no . . .
P2 N3 C9 C12 -159.5(9) no . . .
P1 N4 C13 C14 161.2(9) no . . .
P1 N4 C13 C15 40.4(16) no . . .
P1 N4 C13 C16 -78.3(15) no . . .
P2 N4 C13 C14 -37.8(16) no . . .
P2 N4 C13 C15 -158.5(9) no . . .
P2 N4 C13 C16 82.7(15) no . . .
P3 N5 C17 C18 -146.4(13) no . . .
P3 N5 C17 C19 -36(2) no . . .
P3 N5 C17 C20 90.7(19) no . . .
Na2 N5 C17 C18 25.3(18) no . . .
Na2 N5 C17 C19 135.4(10) no . . .
Na2 N5 C17 C20 -97.6(14) no . . .
P4 N6 C21 C22 -179.4(9) no . . .
P4 N6 C21 C23 63.8(18) no . . .
P4 N6 C21 C24 -58.9(18) no . . .
Na2 N6 C21 C22 6.4(18) no . . .
Na2 N6 C21 C23 -110.4(12) no . . .
Na2 N6 C21 C24 126.9(11) no . . .
P3 N7 C25 C26 150.5(11) no . . .
P3 N7 C25 C27 37.2(18) no . . .
P3 N7 C25 C28 -81.2(19) no . . .
P4 N7 C25 C26 -48.7(18) no . . .
P4 N7 C25 C27 -161.9(9) no . . .
P4 N7 C25 C28 79.7(19) no . . .
P3 N8 C29 C30 -81.4(15) no . . .
P3 N8 C29 C31 156.5(9) no . . .
P3 N8 C29 C32 38.6(17) no . . .
P4 N8 C29 C30 82.2(14) no . . .
P4 N8 C29 C31 -39.8(16) no . . .
P4 N8 C29 C32 -157.7(8) no . . .
Na1 N9 C35 C36 33(3) no . . .
C33 N9 C35 C36 153(3) no . . .
C34 N9 C35 C36 -91(3) no . . .
Na1 N10 C36 C35 17(3) no . . .
C37 N10 C36 C35 -103(2) no . . .
C38 N10 C36 C35 140(2) no . . .
Na2 N11 C41 C42 -30(3) no . . .
C39 N11 C41 C42 -151(3) no . . .
C40 N11 C41 C42 91(3) no . . .
Na2 N12 C42 C41 -23(4) no . . .
C43 N12 C42 C41 93(3) no . . .
C44 N12 C42 C41 -152(3) no . . .
N9 C35 C36 N10 -38(5) no . . .
N11 C41 C42 N12 41(6) no . . .
C46 C45 C46 C47 -0(2) no . 12_555 12_555
C46 C45 C46 C47 -0(2) no 12_555 . .
C49 C45 C46 C47 179.5(11) no . . .
C49 C45 C46 C47 179.5(11) no . 12_555 12_555
C45 C46 C47 C48 1(3) no . . .
C46 C47 C48 C47 -0(3) no . . 12_555
